data_1568750
loop_
_publ_author_name
'Wang, Hao-Hai'
'Wei, Jianyu'
'Bigdeli, Fahime'
'Rouhani, Farzaneh'
'Su, Hai-Feng'
'Wang, Ling-Xiao'
'Kahlal, Samia'
'Halet, Jean-Fran&#xe7;ois'
'Saillard, Jean-Yves'
'Morsali, Ali'
'Liu, Kuan-Guan'

_publ_section_title
;
 Monocarboxylate-protected two-electron <i>superatomic</i> silver
 nanoclusters with high photothermal conversion performance.
;
_journal_issue 18
_journal_name_full Nanoscale
_journal_page_first 8245
_journal_page_last 8254
_journal_paper_doi 10.1039/d3nr00571b
_journal_volume 15
_journal_year 2023
_chemical_formula_sum 'C324 H204 Ag16 Cl24 O24 P8'
_chemical_formula_weight 7305.13
_space_group_crystal_system trigonal
_space_group_IT_number 148
_space_group_name_Hall '-R 3'
_space_group_name_H-M_alt 'R -3 :H'
_atom_sites_solution_hydrogens geom
_atom_sites_solution_primary direct
_audit_creation_method
;
FinalCif V69 by Daniel Kratzert, Freiburg 2019,
https://github.com/dkratzert/FinalCif
;
_audit_update_record
;
2021-12-07 deposited with the CCDC.	2023-03-31 downloaded from the CCDC.
;
_cell_angle_alpha 90
_cell_angle_beta 90
_cell_angle_gamma 120
_cell_formula_units_Z 3
_cell_length_a 25.6949(11)
_cell_length_b 25.6949(11)
_cell_length_c 41.525(3)
_cell_measurement_reflns_used 9417
_cell_measurement_temperature 159(2)
_cell_measurement_theta_max 27.7325
_cell_measurement_theta_min 2.613
_cell_volume 23743(2)
_computing_cell_refinement 'SAINT V8.40B'
_computing_data_reduction 'SAINT V8.40B'
_computing_structure_refinement 'SHELXL-2018/3 (Sheldrick, 2018)'
_computing_structure_solution 'SHELXT 2018/2'
_diffrn_ambient_environment N~2~
_diffrn_ambient_temperature 159(2)
_diffrn_detector CPAD
_diffrn_detector_area_resol_mean 7.41
_diffrn_detector_type 'Bruker PHOTON II'
_diffrn_measured_fraction_theta_full 0.997
_diffrn_measured_fraction_theta_max 0.971
_diffrn_measurement_device 'three-circle diffractometer'
_diffrn_measurement_device_type 'Bruker D8 VENTURE dual wavelength Mo/Cu'
_diffrn_measurement_method '\w and \f scans'
_diffrn_measurement_specimen_support 'MiTeGen micromount'
_diffrn_radiation_monochromator 'Triumph graphite monochromator'
_diffrn_radiation_probe x-ray
_diffrn_radiation_type MoK\a
_diffrn_radiation_wavelength 0.71073
_diffrn_reflns_av_R_equivalents 0.0439
_diffrn_reflns_av_unetI/netI 0.0276
_diffrn_reflns_Laue_measured_fraction_full 0.997
_diffrn_reflns_Laue_measured_fraction_max 0.971
_diffrn_reflns_limit_h_max 34
_diffrn_reflns_limit_h_min -28
_diffrn_reflns_limit_k_max 30
_diffrn_reflns_limit_k_min -33
_diffrn_reflns_limit_l_max 54
_diffrn_reflns_limit_l_min -56
_diffrn_reflns_number 114119
_diffrn_reflns_point_group_measured_fraction_full 0.997
_diffrn_reflns_point_group_measured_fraction_max 0.971
_diffrn_reflns_theta_full 25.242
_diffrn_reflns_theta_max 28.793
_diffrn_reflns_theta_min 2.613
_diffrn_source 'sealed tube'
_diffrn_source_current 30.0
_diffrn_source_type 'Incoatec I\ms'
_diffrn_source_voltage 50.0
_exptl_absorpt_coefficient_mu 1.268
_exptl_absorpt_correction_T_max 0.870
_exptl_absorpt_correction_T_min 0.796
_exptl_absorpt_correction_type multi-scan
_exptl_absorpt_process_details
;
SADABS-2016/2 - Bruker AXS area detector scaling and absorption correction:
Krause, L., Herbst-Irmer, R., Sheldrick G.M. & Stalke D., J. Appl. Cryst. 48
(2015) 3-10
;
_exptl_crystal_colour yellow
_exptl_crystal_density_diffrn 1.533
_exptl_crystal_density_meas ?
_exptl_crystal_density_method 'not measured'
_exptl_crystal_description block
_exptl_crystal_F_000 10860
_exptl_crystal_size_max 0.180
_exptl_crystal_size_mid 0.170
_exptl_crystal_size_min 0.110
_refine_diff_density_max 1.666
_refine_diff_density_min -1.239
_refine_diff_density_rms 0.151
_refine_ls_extinction_method none
_refine_ls_goodness_of_fit_ref 0.909
_refine_ls_hydrogen_treatment constr
_refine_ls_matrix_type full
_refine_ls_number_parameters 930
_refine_ls_number_reflns 13384
_refine_ls_number_restraints 3609
_refine_ls_restrained_S_all 0.836
_refine_ls_R_factor_all 0.1147
_refine_ls_R_factor_gt 0.0904
_refine_ls_shift/su_max 0.041
_refine_ls_shift/su_mean 0.004
_refine_ls_structure_factor_coef Fsqd
_refine_ls_weighting_details 'w=1/[\s^2^(Fo^2^)+(0.0600P)^2^+830.0000P] where P=(Fo^2^+2Fc^2^)/3'
_refine_ls_weighting_scheme calc
_refine_ls_wR_factor_gt 0.2081
_refine_ls_wR_factor_ref 0.2232
_reflns_Friedel_coverage 0.000
_reflns_number_gt 10021
_reflns_number_total 13384
_reflns_threshold_expression 'I > 2\s(I)'
_cod_data_source_file d3nr00571b2.cif
_cod_data_source_block 210318a_s_0m_sq
_cod_depositor_comments
;
The following automatic conversions were performed:

data item '_exptl_crystal_density_meas' value 'not measured' was
changed to '?' -- the value is perceived as not measured.

Automatic conversion script
Id: cif_fix_values 7556 2019-12-06 15:28:31Z antanas 

 Adding full bibliography for 1568750--1568753.cif.
;
_cod_original_cell_volume 23743(3)
_cod_database_code 1568750
_shelx_shelxl_version_number 2018/3
_shelx_space_group_comment
;
The symmetry employed for this shelxl refinement is uniquely defined
by the following loop, which should always be used as a source of
symmetry information in preference to the above space-group names.
They are only intended as comments.
;
_shelx_estimated_absorpt_t_min 0.804
_shelx_estimated_absorpt_t_max 0.873
_olex2_diffrn_ambient_temperature_device 'Oxford Cryostream 800'

loop_
_space_group_symop_operation_xyz
'x, y, z'
'-y, x-y, z'
'-x+y, -x, z'
'x+2/3, y+1/3, z+1/3'
'-y+2/3, x-y+1/3, z+1/3'
'-x+y+2/3, -x+1/3, z+1/3'
'x+1/3, y+2/3, z+2/3'
'-y+1/3, x-y+2/3, z+2/3'
'-x+y+1/3, -x+2/3, z+2/3'
'-x, -y, -z'
'y, -x+y, -z'
'x-y, x, -z'
'-x+2/3, -y+1/3, -z+1/3'
'y+2/3, -x+y+1/3, -z+1/3'
'x-y+2/3, x+1/3, -z+1/3'
'-x+1/3, -y+2/3, -z+2/3'
'y+1/3, -x+y+2/3, -z+2/3'
'x-y+1/3, x+2/3, -z+2/3'

loop_
_atom_site_label
_atom_site_type_symbol
_atom_site_fract_x
_atom_site_fract_y
_atom_site_fract_z
_atom_site_U_iso_or_equiv
_atom_site_adp_type
_atom_site_occupancy
_atom_site_site_symmetry_order
_atom_site_calc_flag
_atom_site_refinement_flags_posn
_atom_site_refinement_flags_adp
_atom_site_refinement_flags_occupancy
_atom_site_disorder_assembly
_atom_site_disorder_group
Ag1 Ag 0.666667 0.333333 0.44937(2) 0.0467(2) Uani 1 3 d S T P A .
Ag4 Ag 0.4527(4) 0.2018(4) 0.3561(3) 0.095(3) Uani 0.137(3) 1 d . U P A 2
Ag4A Ag 0.39372(4) 0.19499(8) 0.36292(3) 0.0784(4) Uani 0.863(3) 1 d . U P A 1
Ag3 Ag 0.60797(8) 0.21380(12) 0.33727(2) 0.0422(4) Uani 0.749(8) 1 d . U P A 2
Ag3A Ag 0.6069(2) 0.2426(5) 0.33425(10) 0.067(3) Uani 0.251(8) 1 d . U P A 1
Ag2 Ag 0.666667 0.333333 0.3636(4) 0.0388(9) Uani 0.198(17) 3 d S TU P A 2
Ag2A Ag 0.6797(2) 0.3454(2) 0.36855(8) 0.0388(9) Uani 0.267(6) 1 d . U P A 1
C1_4 C 0.5799(4) 0.2075(4) 0.4083(2) 0.079(2) Uani 1 1 d D U . . .
C2_4 C 0.5395(2) 0.1848(3) 0.43850(12) 0.080(2) Uani 1 1 d DG U . . .
C3_4 C 0.5461(3) 0.1472(2) 0.46016(14) 0.090(2) Uani 1 1 d DG U . . .
C4_4 C 0.5094(3) 0.1261(2) 0.48719(13) 0.091(2) Uani 1 1 d DG U . . .
C5_4 C 0.4662(3) 0.1425(3) 0.49257(12) 0.087(2) Uani 1 1 d DG U . . .
H5_4 H 0.441080 0.128075 0.511049 0.105 Uiso 1 1 calc R U . B 2
C6_4 C 0.4596(2) 0.1801(2) 0.47091(10) 0.085(2) Uani 1 1 d DG U . . .
C7_4 C 0.4963(2) 0.2012(2) 0.44388(10) 0.084(2) Uani 1 1 d DG U . . .
C8_4 C 0.4897(3) 0.2388(3) 0.42222(12) 0.078(2) Uani 1 1 d DG U . . .
H8_4 H 0.514821 0.253265 0.403740 0.094 Uiso 1 1 calc R U . . .
C9_4 C 0.4465(3) 0.2553(3) 0.42759(15) 0.087(3) Uani 1 1 d DG U . . .
H9_4 H 0.442030 0.280945 0.412791 0.105 Uiso 1 1 calc R U . . .
C10_4 C 0.4098(3) 0.2341(3) 0.45463(17) 0.085(3) Uani 1 1 d DG U . . .
H10_4 H 0.380265 0.245362 0.458305 0.102 Uiso 1 1 calc R U . . .
C11_4 C 0.4164(3) 0.1965(3) 0.47629(15) 0.088(2) Uani 1 1 d DG U . . .
H11_4 H 0.391289 0.182098 0.494766 0.106 Uiso 1 1 calc R U . . .
C12_4 C 0.5891(4) 0.1297(4) 0.4557(2) 0.087(2) Uani 1 1 d D U . . .
H12_4 H 0.614920 0.143751 0.437472 0.105 Uiso 1 1 calc R U . . .
C13_4 C 0.5943(5) 0.0917(4) 0.4779(2) 0.098(3) Uani 1 1 d D U . . .
H13_4 H 0.623208 0.079505 0.474427 0.118 Uiso 1 1 calc R U . . .
C14_4 C 0.5575(5) 0.0716(4) 0.5050(2) 0.096(3) Uani 1 1 d D U . . .
H14_4 H 0.561982 0.046652 0.520342 0.115 Uiso 1 1 calc R U . . .
C15_4 C 0.5141(5) 0.0882(4) 0.5095(2) 0.097(3) Uani 1 1 d D U . . .
H15_4 H 0.488035 0.073824 0.527614 0.116 Uiso 1 1 calc R U . . .
O1_4 O 0.6279(5) 0.2592(3) 0.40879(12) 0.0623(15) Uani 1 1 d D U . . .
O2_4 O 0.5741(5) 0.1678(3) 0.38758(16) 0.085(3) Uani 1 1 d D U . . .
P1_1 P 0.666667 0.333333 0.50544(7) 0.0423(7) Uani 1 3 d DS TU P A .
C1_1 C 0.5943(2) 0.2973(4) 0.52534(15) 0.049(2) Uani 0.74(2) 1 d DG U P A 1
C2_1 C 0.5515(4) 0.2394(4) 0.5162(2) 0.058(3) Uani 0.74(2) 1 d DG U P A 1
H2_1 H 0.560394 0.219398 0.499709 0.069 Uiso 0.74(2) 1 calc R U P A 1
C3_1 C 0.4956(3) 0.2108(4) 0.5311(3) 0.065(3) Uani 0.74(2) 1 d DG U P A 1
H3_1 H 0.466296 0.171211 0.524854 0.079 Uiso 0.74(2) 1 calc R U P A 1
C4_1 C 0.4825(3) 0.2401(5) 0.5552(2) 0.070(3) Uani 0.74(2) 1 d DG U P A 1
C5_1 C 0.5254(5) 0.2980(5) 0.5644(2) 0.070(3) Uani 0.74(2) 1 d DG U P A 1
H5_1 H 0.516429 0.317972 0.580838 0.084 Uiso 0.74(2) 1 calc R U P A 1
C6_1 C 0.5812(4) 0.3266(4) 0.5494(2) 0.060(3) Uani 0.74(2) 1 d DG U P A 1
H6_1 H 0.610527 0.366160 0.555693 0.072 Uiso 0.74(2) 1 calc R U P A 1
Cl1_1 Cl 0.4146(3) 0.2097(6) 0.5758(2) 0.107(3) Uani 0.74(2) 1 d D U P A 1
C1A_1 C 0.5913(8) 0.2927(12) 0.5220(7) 0.052(3) Uani 0.26(2) 1 d D U P A 2
C2A_1 C 0.5515(11) 0.2361(13) 0.5095(8) 0.058(4) Uani 0.26(2) 1 d D U P A 2
H2A_1 H 0.556500 0.225334 0.488297 0.070 Uiso 0.26(2) 1 calc R U P A 2
C3A_1 C 0.5041(15) 0.1956(11) 0.5288(10) 0.069(4) Uani 0.26(2) 1 d D U P A 2
H3A_1 H 0.485795 0.153596 0.524995 0.082 Uiso 0.26(2) 1 calc R U P A 2
C4A_1 C 0.4837(11) 0.2171(14) 0.5537(9) 0.073(4) Uani 0.26(2) 1 d D U P A 2
C5A_1 C 0.5196(12) 0.2758(15) 0.5643(8) 0.067(4) Uani 0.26(2) 1 d D U P A 2
H5A_1 H 0.509509 0.289423 0.583295 0.080 Uiso 0.26(2) 1 calc R U P A 2
C6A_1 C 0.5708(14) 0.3145(11) 0.5466(10) 0.058(4) Uani 0.26(2) 1 d D U P A 2
H6A_1 H 0.591767 0.356270 0.551447 0.070 Uiso 0.26(2) 1 calc R U P A 2
Cl1A_1 Cl 0.4082(7) 0.1833(13) 0.5650(7) 0.100(5) Uani 0.26(2) 1 d D U P A 2
P1_2 P 0.2963(4) 0.1502(4) 0.3833(2) 0.0866(18) Uani 0.517(7) 1 d D U P A 1
C1_2 C 0.2830(8) 0.0905(6) 0.4116(4) 0.101(3) Uani 0.517(7) 1 d DG U P A 1
C2_2 C 0.2939(10) 0.0443(8) 0.4033(4) 0.106(4) Uani 0.517(7) 1 d DG U P A 1
H2_2 H 0.314714 0.046750 0.383942 0.127 Uiso 0.517(7) 1 calc R U P A 1
C3_2 C 0.2744(10) -0.0053(7) 0.4234(5) 0.112(4) Uani 0.517(7) 1 d DG U P A 1
H3_2 H 0.281840 -0.036813 0.417703 0.134 Uiso 0.517(7) 1 calc R U P A 1
C4_2 C 0.2440(6) -0.0088(6) 0.4517(4) 0.114(4) Uani 0.517(7) 1 d DG U P A 1
C5_2 C 0.2331(9) 0.0373(8) 0.4600(4) 0.114(4) Uani 0.517(7) 1 d DG U P A 1
H5_2 H 0.212282 0.034886 0.479315 0.136 Uiso 0.517(7) 1 calc R U P A 1
C6_2 C 0.2526(10) 0.0869(7) 0.4399(4) 0.109(4) Uani 0.517(7) 1 d DG U P A 1
H6_2 H 0.245155 0.118450 0.445553 0.130 Uiso 0.517(7) 1 calc R U P A 1
C7_2 C 0.2328(6) 0.1146(7) 0.3558(3) 0.100(3) Uani 0.517(7) 1 d DG U P A 1
C8_2 C 0.1920(8) 0.0541(7) 0.3610(4) 0.112(4) Uani 0.517(7) 1 d DG U P A 1
H8_2 H 0.197228 0.033785 0.378740 0.134 Uiso 0.517(7) 1 calc R U P A 1
C9_2 C 0.1435(7) 0.0234(7) 0.3403(5) 0.124(5) Uani 0.517(7) 1 d DG U P A 1
H9_2 H 0.115553 -0.017914 0.343888 0.149 Uiso 0.517(7) 1 calc R U P A 1
C10_2 C 0.1358(6) 0.0532(9) 0.3144(4) 0.123(4) Uani 0.517(7) 1 d DG U P A 1
C11_2 C 0.1766(9) 0.1137(9) 0.3093(4) 0.116(4) Uani 0.517(7) 1 d DG U P A 1
H11_2 H 0.171320 0.134043 0.291552 0.140 Uiso 0.517(7) 1 calc R U P A 1
C12_2 C 0.2251(8) 0.1444(7) 0.3300(4) 0.113(4) Uani 0.517(7) 1 d DG U P A 1
H12_2 H 0.252996 0.185743 0.326403 0.136 Uiso 0.517(7) 1 calc R U P A 1
C13_2 C 0.2815(9) 0.2010(7) 0.4071(4) 0.102(3) Uani 0.517(7) 1 d DG U P A 1
C14_2 C 0.2266(8) 0.1954(9) 0.4156(6) 0.110(4) Uani 0.517(7) 1 d DG U P A 1
H14_2 H 0.190587 0.164926 0.406081 0.132 Uiso 0.517(7) 1 calc R U P A 1
C15_2 C 0.2245(8) 0.2343(10) 0.4381(5) 0.115(4) Uani 0.517(7) 1 d DG U P A 1
H15_2 H 0.186951 0.230470 0.443953 0.137 Uiso 0.517(7) 1 calc R U P A 1
C16_2 C 0.2772(10) 0.2788(7) 0.4521(3) 0.120(4) Uani 0.517(7) 1 d DG U P A 1
C17_2 C 0.3321(8) 0.2844(8) 0.4436(5) 0.116(4) Uani 0.517(7) 1 d DG U P A 1
H17_2 H 0.368130 0.314846 0.453181 0.139 Uiso 0.517(7) 1 calc R U P A 1
C18_2 C 0.3343(7) 0.2455(9) 0.4211(5) 0.110(4) Uani 0.517(7) 1 d DG U P A 1
H18_2 H 0.371767 0.249302 0.415309 0.132 Uiso 0.517(7) 1 calc R U P A 1
Cl1_2 Cl 0.2217(8) -0.0698(7) 0.4746(5) 0.165(6) Uani 0.517(7) 1 d D U P A 1
Cl2_2 Cl 0.0751(6) 0.0126(6) 0.2898(3) 0.165(5) Uani 0.517(7) 1 d D U P A 1
Cl3_2 Cl 0.2766(9) 0.3294(8) 0.4809(4) 0.186(7) Uani 0.517(7) 1 d D U P A 1
C1_3 C 0.4724(8) 0.1363(8) 0.3341(8) 0.064(2) Uani 0.394(8) 1 d D U P A 1
C2_3 C 0.4112(7) 0.0785(7) 0.3315(4) 0.069(2) Uani 0.394(8) 1 d D U P A 1
C3_3 C 0.4009(6) 0.0295(6) 0.3510(3) 0.072(2) Uani 0.394(8) 1 d D U P A 1
C4_3 C 0.3464(6) -0.0243(6) 0.3494(4) 0.073(2) Uani 0.394(8) 1 d D U P A 1
C5_3 C 0.3025(9) -0.0285(10) 0.3281(4) 0.074(3) Uani 0.394(8) 1 d D U P A 1
H5_3 H 0.265135 -0.064974 0.326905 0.089 Uiso 0.394(8) 1 calc R U P A 1
C6_3 C 0.3121(9) 0.0195(9) 0.3088(4) 0.075(2) Uani 0.394(8) 1 d D U P A 1
C7_3 C 0.3670(9) 0.0740(9) 0.3103(4) 0.075(2) Uani 0.394(8) 1 d D U P A 1
C8_3 C 0.3730(11) 0.1202(10) 0.2900(5) 0.076(3) Uani 0.394(8) 1 d D U P A 1
H8_3 H 0.409388 0.157721 0.290330 0.091 Uiso 0.394(8) 1 calc R U P A 1
C9_3 C 0.3273(11) 0.1129(11) 0.2694(5) 0.078(3) Uani 0.394(8) 1 d D U P A 1
H9_3 H 0.333688 0.145693 0.256063 0.094 Uiso 0.394(8) 1 calc R U P A 1
C10_3 C 0.2731(11) 0.0603(11) 0.2674(5) 0.078(3) Uani 0.394(8) 1 d D U P A 1
H10_3 H 0.241785 0.055276 0.253257 0.094 Uiso 0.394(8) 1 calc R U P A 1
C11_3 C 0.2681(11) 0.0161(11) 0.2873(5) 0.078(3) Uani 0.394(8) 1 d D U P A 1
H11_3 H 0.231172 -0.020853 0.286702 0.093 Uiso 0.394(8) 1 calc R U P A 1
C12_3 C 0.4464(7) 0.0362(8) 0.3717(4) 0.072(3) Uani 0.394(8) 1 d D U P A 1
H12_3 H 0.483389 0.073139 0.372515 0.086 Uiso 0.394(8) 1 calc R U P A 1
C13_3 C 0.4374(9) -0.0117(9) 0.3913(4) 0.075(3) Uani 0.394(8) 1 d D U P A 1
H13_3 H 0.468066 -0.007646 0.405591 0.089 Uiso 0.394(8) 1 calc R U P A 1
C14_3 C 0.3828(9) -0.0657(9) 0.3897(4) 0.076(3) Uani 0.394(8) 1 d D U P A 1
H14_3 H 0.376517 -0.098350 0.403031 0.092 Uiso 0.394(8) 1 calc R U P A 1
C15_3 C 0.3374(9) -0.0722(8) 0.3689(4) 0.075(3) Uani 0.394(8) 1 d D U P A 1
H15_3 H 0.300458 -0.109204 0.368042 0.090 Uiso 0.394(8) 1 calc R U P A 1
O1_3 O 0.4777(16) 0.1866(10) 0.3421(8) 0.068(3) Uani 0.394(8) 1 d D U P A 1
O2_3 O 0.5160(13) 0.1389(16) 0.3180(11) 0.063(3) Uani 0.394(8) 1 d D U P A 1
C1_6 C 0.4684(6) 0.1328(5) 0.3333(5) 0.0610(19) Uani 0.606(8) 1 d D U P A 2
C2_6 C 0.4086(5) 0.0731(5) 0.3337(4) 0.067(2) Uani 0.606(8) 1 d D U P A 2
C3_6 C 0.3960(5) 0.0346(4) 0.3598(3) 0.072(2) Uani 0.606(8) 1 d D U P A 2
C4_6 C 0.3410(5) -0.0187(5) 0.3613(3) 0.072(2) Uani 0.606(8) 1 d D U P A 2
C5_6 C 0.2990(7) -0.0334(7) 0.3369(4) 0.073(2) Uani 0.606(8) 1 d D U P A 2
H5_6 H 0.261529 -0.069766 0.338027 0.088 Uiso 0.606(8) 1 calc R U P A 2
C6_6 C 0.3117(7) 0.0054(7) 0.3106(4) 0.072(2) Uani 0.606(8) 1 d D U P A 2
C7_6 C 0.3667(6) 0.0589(6) 0.3090(4) 0.075(2) Uani 0.606(8) 1 d D U P A 2
C8_6 C 0.3799(8) 0.0988(8) 0.2824(4) 0.076(3) Uani 0.606(8) 1 d D U P A 2
H8_6 H 0.416884 0.135542 0.280681 0.091 Uiso 0.606(8) 1 calc R U P A 2
C9_6 C 0.3351(8) 0.0803(8) 0.2590(4) 0.080(3) Uani 0.606(8) 1 d D U P A 2
H9_6 H 0.343043 0.105980 0.241017 0.096 Uiso 0.606(8) 1 calc R U P A 2
C10_6 C 0.2816(8) 0.0293(8) 0.2599(4) 0.080(3) Uani 0.606(8) 1 d D U P A 2
H10_6 H 0.252912 0.019685 0.243190 0.096 Uiso 0.606(8) 1 calc R U P A 2
C11_6 C 0.2699(8) -0.0082(8) 0.2855(4) 0.080(3) Uani 0.606(8) 1 d D U P A 2
H11_6 H 0.232479 -0.044588 0.286400 0.096 Uiso 0.606(8) 1 calc R U P A 2
C12_6 C 0.4392(6) 0.0506(6) 0.3840(4) 0.072(3) Uani 0.606(8) 1 d D U P A 2
H12_6 H 0.476533 0.087086 0.382632 0.086 Uiso 0.606(8) 1 calc R U P A 2
C13_6 C 0.4267(6) 0.0120(6) 0.4101(3) 0.075(3) Uani 0.606(8) 1 d D U P A 2
H13_6 H 0.455417 0.021874 0.426776 0.090 Uiso 0.606(8) 1 calc R U P A 2
C14_6 C 0.3714(7) -0.0413(6) 0.4115(4) 0.077(3) Uani 0.606(8) 1 d D U P A 2
H14_6 H 0.362912 -0.067491 0.429367 0.092 Uiso 0.606(8) 1 calc R U P A 2
C15_6 C 0.3285(7) -0.0571(7) 0.3875(3) 0.074(3) Uani 0.606(8) 1 d D U P A 2
H15_6 H 0.291117 -0.093483 0.388906 0.089 Uiso 0.606(8) 1 calc R U P A 2
O1_6 O 0.4721(9) 0.1767(6) 0.3493(4) 0.056(2) Uani 0.606(8) 1 d D U P A 2
O2_6 O 0.5133(8) 0.1308(10) 0.3221(6) 0.059(3) Uani 0.606(8) 1 d D U P A 2
P1_5 P 0.2964(5) 0.1393(5) 0.3850(3) 0.099(3) Uani 0.483(7) 1 d D U P A 2
C1_5 C 0.2837(9) 0.0755(6) 0.4098(4) 0.102(4) Uani 0.483(7) 1 d DG U P A 2
C2_5 C 0.3308(8) 0.0781(7) 0.4275(5) 0.098(4) Uani 0.483(7) 1 d DG U P A 2
H2_5 H 0.370145 0.111695 0.425436 0.118 Uiso 0.483(7) 1 calc R U P A 2
C3_5 C 0.3204(9) 0.0314(9) 0.4483(5) 0.108(4) Uani 0.483(7) 1 d DG U P A 2
H3_5 H 0.352625 0.033202 0.460442 0.130 Uiso 0.483(7) 1 calc R U P A 2
C4_5 C 0.2629(10) -0.0178(7) 0.4514(3) 0.115(4) Uani 0.483(7) 1 d DG U P A 2
C5_5 C 0.2157(8) -0.0204(7) 0.4337(6) 0.114(4) Uani 0.483(7) 1 d DG U P A 2
H5_5 H 0.176385 -0.054001 0.435814 0.136 Uiso 0.483(7) 1 calc R U P A 2
C6_5 C 0.2261(8) 0.0263(8) 0.4129(6) 0.110(4) Uani 0.483(7) 1 d DG U P A 2
H6_5 H 0.193903 0.024492 0.400807 0.133 Uiso 0.483(7) 1 calc R U P A 2
C7_5 C 0.2346(7) 0.1055(8) 0.3561(3) 0.104(3) Uani 0.483(7) 1 d DG U P A 2
C8_5 C 0.1781(8) 0.0957(10) 0.3648(3) 0.110(4) Uani 0.483(7) 1 d DG U P A 2
H8_5 H 0.168104 0.094550 0.386902 0.132 Uiso 0.483(7) 1 calc R U P A 2
C9_5 C 0.1363(6) 0.0874(9) 0.3412(5) 0.113(4) Uani 0.483(7) 1 d DG U P A 2
H9_5 H 0.097742 0.080705 0.347160 0.135 Uiso 0.483(7) 1 calc R U P A 2
C10_5 C 0.1510(7) 0.0890(6) 0.3088(4) 0.120(4) Uani 0.483(7) 1 d DG U P A 2
C11_5 C 0.2074(9) 0.0989(10) 0.3001(3) 0.119(4) Uani 0.483(7) 1 d DG U P A 2
H11_5 H 0.217403 0.099984 0.277986 0.143 Uiso 0.483(7) 1 calc R U P A 2
C12_5 C 0.2492(7) 0.1071(10) 0.3237(4) 0.105(4) Uani 0.483(7) 1 d DG U P A 2
H12_5 H 0.287766 0.113830 0.317728 0.126 Uiso 0.483(7) 1 calc R U P A 2
C13_5 C 0.2761(8) 0.1831(7) 0.4114(4) 0.103(3) Uani 0.483(7) 1 d DG U P A 2
C14_5 C 0.2291(9) 0.1605(7) 0.4334(5) 0.110(4) Uani 0.483(7) 1 d DG U P A 2
H14_5 H 0.204628 0.118338 0.436291 0.132 Uiso 0.483(7) 1 calc R U P A 2
C15_5 C 0.2180(9) 0.1997(9) 0.4513(5) 0.115(4) Uani 0.483(7) 1 d DG U P A 2
H15_5 H 0.185951 0.184243 0.466417 0.138 Uiso 0.483(7) 1 calc R U P A 2
C16_5 C 0.2539(8) 0.2614(8) 0.4472(4) 0.118(4) Uani 0.483(7) 1 d DG U P A 2
C17_5 C 0.3009(10) 0.2839(6) 0.4251(5) 0.111(4) Uani 0.483(7) 1 d DG U P A 2
H17_5 H 0.325366 0.326101 0.422239 0.134 Uiso 0.483(7) 1 calc R U P A 2
C18_5 C 0.3120(9) 0.2448(8) 0.4072(5) 0.108(4) Uani 0.483(7) 1 d DG U P A 2
H18_5 H 0.344043 0.260197 0.392113 0.129 Uiso 0.483(7) 1 calc R U P A 2
Cl1_5 Cl 0.2588(9) -0.0689(5) 0.4773(4) 0.149(5) Uani 0.483(7) 1 d D U P A 2
Cl2_5 Cl 0.1000(8) 0.0794(8) 0.2795(4) 0.194(7) Uani 0.483(7) 1 d D U P A 2
Cl3_5 Cl 0.2385(8) 0.3100(7) 0.4703(4) 0.143(5) Uani 0.483(7) 1 d D U P A 2

loop_
_atom_site_aniso_label
_atom_site_aniso_U_11
_atom_site_aniso_U_22
_atom_site_aniso_U_33
_atom_site_aniso_U_23
_atom_site_aniso_U_13
_atom_site_aniso_U_12
Ag1 0.0585(4) 0.0585(4) 0.0231(3) 0.000 0.000 0.02924(19)
Ag4 0.073(4) 0.082(4) 0.106(5) -0.004(4) -0.015(4) 0.021(3)
Ag4A 0.0621(6) 0.0672(8) 0.0941(7) 0.0019(9) 0.0287(5) 0.0235(7)
Ag3 0.0493(7) 0.0487(10) 0.0387(4) -0.0031(4) -0.0020(6) 0.0321(7)
Ag3A 0.065(2) 0.061(4) 0.0445(17) -0.009(2) -0.0002(15) 0.008(2)
Ag2 0.0511(14) 0.0511(14) 0.0143(9) 0.000 0.000 0.0255(7)
Ag2A 0.0511(14) 0.0511(14) 0.0143(9) 0.000 0.000 0.0255(7)
C1_4 0.082(4) 0.081(4) 0.045(3) -0.012(3) 0.010(3) 0.020(3)
C2_4 0.082(3) 0.077(3) 0.052(3) -0.012(3) 0.014(3) 0.019(3)
C3_4 0.087(4) 0.087(4) 0.063(3) -0.007(3) 0.011(3) 0.019(3)
C4_4 0.087(4) 0.084(4) 0.065(3) -0.007(3) 0.013(3) 0.016(3)
C5_4 0.086(4) 0.079(4) 0.062(3) -0.005(3) 0.020(3) 0.016(3)
C6_4 0.085(4) 0.082(4) 0.061(3) -0.009(3) 0.017(3) 0.021(3)
C7_4 0.082(4) 0.081(4) 0.058(3) -0.012(3) 0.017(3) 0.019(3)
C8_4 0.079(4) 0.081(4) 0.057(3) -0.011(3) 0.015(3) 0.026(3)
C9_4 0.087(4) 0.086(5) 0.064(4) -0.007(4) 0.019(4) 0.025(4)
C10_4 0.087(4) 0.086(5) 0.065(4) -0.014(4) 0.019(4) 0.030(4)
C11_4 0.085(4) 0.084(4) 0.066(4) -0.004(4) 0.028(4) 0.020(4)
C12_4 0.085(4) 0.084(4) 0.061(4) -0.010(3) 0.004(4) 0.018(3)
C13_4 0.091(5) 0.091(5) 0.077(4) -0.003(4) 0.006(4) 0.019(4)
C14_4 0.094(5) 0.085(5) 0.072(4) 0.000(4) 0.004(4) 0.017(4)
C15_4 0.093(4) 0.086(5) 0.070(4) -0.003(4) 0.013(4) 0.014(4)
O1_4 0.090(4) 0.053(3) 0.033(2) -0.005(2) 0.002(4) 0.028(4)
O2_4 0.094(5) 0.079(4) 0.050(3) -0.012(3) 0.013(4) 0.019(4)
P1_1 0.0499(11) 0.0499(11) 0.0272(12) 0.000 0.000 0.0249(5)
C1_1 0.057(4) 0.055(4) 0.037(3) -0.007(4) 0.002(3) 0.030(4)
C2_1 0.064(4) 0.061(5) 0.052(5) -0.003(4) 0.008(4) 0.034(4)
C3_1 0.066(5) 0.067(5) 0.062(5) 0.001(5) 0.012(4) 0.032(4)
C4_1 0.070(4) 0.065(5) 0.069(4) 0.000(5) 0.019(4) 0.031(5)
C5_1 0.076(5) 0.063(5) 0.068(5) -0.004(5) 0.013(4) 0.033(5)
C6_1 0.067(5) 0.057(5) 0.054(5) -0.005(4) 0.009(4) 0.030(4)
Cl1_1 0.086(3) 0.090(5) 0.110(5) 0.025(5) 0.049(3) 0.017(4)
C1A_1 0.059(5) 0.056(5) 0.041(5) -0.006(5) 0.006(4) 0.030(5)
C2A_1 0.063(5) 0.062(5) 0.051(5) -0.004(5) 0.008(5) 0.032(5)
C3A_1 0.070(5) 0.068(5) 0.062(5) -0.002(5) 0.013(5) 0.029(5)
C4A_1 0.072(5) 0.070(6) 0.070(5) -0.001(5) 0.018(5) 0.030(5)
C5A_1 0.071(5) 0.062(6) 0.065(5) -0.001(6) 0.014(5) 0.031(5)
C6A_1 0.065(5) 0.057(6) 0.052(5) -0.005(5) 0.009(5) 0.031(5)
Cl1A_1 0.073(7) 0.105(10) 0.093(10) 0.023(8) 0.033(7) 0.022(8)
P1_2 0.076(3) 0.099(4) 0.114(4) -0.003(4) 0.030(3) 0.066(3)
C1_2 0.105(5) 0.085(5) 0.118(5) 0.001(5) 0.022(5) 0.051(5)
C2_2 0.116(7) 0.081(6) 0.120(7) -0.001(6) 0.019(6) 0.049(5)
C3_2 0.128(7) 0.078(6) 0.125(7) 0.000(5) 0.019(6) 0.049(5)
C4_2 0.134(7) 0.078(6) 0.128(7) 0.002(6) 0.021(6) 0.051(6)
C5_2 0.128(7) 0.081(6) 0.125(7) 0.000(6) 0.025(6) 0.048(6)
C6_2 0.116(7) 0.084(6) 0.122(7) 0.001(6) 0.027(6) 0.047(6)
C7_2 0.092(5) 0.107(6) 0.115(5) -0.004(5) 0.021(4) 0.061(5)
C8_2 0.100(6) 0.114(7) 0.119(6) -0.001(6) 0.016(6) 0.051(6)
C9_2 0.109(7) 0.125(7) 0.124(7) 0.004(6) 0.009(6) 0.048(6)
C10_2 0.112(6) 0.126(7) 0.123(6) 0.003(6) 0.005(6) 0.054(6)
C11_2 0.107(7) 0.123(7) 0.121(6) -0.002(6) 0.010(6) 0.059(6)
C12_2 0.105(6) 0.117(6) 0.119(6) -0.001(5) 0.014(5) 0.057(5)
C13_2 0.102(6) 0.102(6) 0.127(6) -0.004(5) 0.028(5) 0.070(5)
C14_2 0.110(6) 0.110(6) 0.131(6) -0.005(6) 0.027(6) 0.071(5)
C15_2 0.118(7) 0.112(7) 0.133(7) -0.007(6) 0.028(6) 0.071(6)
C16_2 0.124(7) 0.116(7) 0.131(7) -0.009(6) 0.028(6) 0.068(6)
C17_2 0.118(7) 0.113(7) 0.132(7) -0.009(6) 0.021(6) 0.069(6)
C18_2 0.109(6) 0.109(7) 0.131(7) -0.004(6) 0.022(6) 0.069(6)
Cl1_2 0.211(12) 0.086(6) 0.184(9) 0.023(6) 0.004(10) 0.063(8)
Cl2_2 0.204(11) 0.138(8) 0.137(8) 0.024(6) -0.047(8) 0.074(8)
Cl3_2 0.200(13) 0.152(10) 0.155(11) -0.017(9) 0.029(10) 0.049(10)
C1_3 0.066(3) 0.063(3) 0.064(3) -0.006(3) -0.006(3) 0.033(2)
C2_3 0.069(3) 0.066(3) 0.066(3) -0.008(3) -0.008(3) 0.028(3)
C3_3 0.071(3) 0.067(4) 0.066(4) -0.006(3) -0.012(3) 0.026(3)
C4_3 0.072(4) 0.067(4) 0.067(4) -0.006(3) -0.013(3) 0.025(3)
C5_3 0.073(4) 0.068(4) 0.068(4) -0.008(4) -0.012(4) 0.025(3)
C6_3 0.073(4) 0.069(4) 0.068(4) -0.005(3) -0.013(3) 0.024(3)
C7_3 0.073(3) 0.069(4) 0.067(3) -0.007(3) -0.012(3) 0.024(3)
C8_3 0.076(4) 0.069(4) 0.069(4) -0.006(4) -0.013(4) 0.025(4)
C9_3 0.076(4) 0.071(5) 0.068(4) -0.006(4) -0.013(4) 0.022(4)
C10_3 0.077(4) 0.071(5) 0.068(4) -0.005(4) -0.014(4) 0.022(4)
C11_3 0.076(4) 0.070(4) 0.069(4) -0.005(4) -0.015(4) 0.022(4)
C12_3 0.070(4) 0.067(4) 0.068(4) -0.007(4) -0.010(4) 0.027(4)
C13_3 0.072(4) 0.070(4) 0.069(4) -0.004(4) -0.013(4) 0.026(4)
C14_3 0.074(4) 0.069(4) 0.069(4) -0.002(4) -0.014(4) 0.023(4)
C15_3 0.074(4) 0.068(4) 0.069(4) -0.005(4) -0.013(4) 0.024(4)
O1_3 0.069(4) 0.066(4) 0.070(4) -0.008(3) -0.005(3) 0.034(3)
O2_3 0.063(4) 0.064(4) 0.062(4) -0.007(3) -0.007(3) 0.032(3)
C1_6 0.066(3) 0.059(3) 0.062(3) -0.010(3) -0.009(3) 0.035(3)
C2_6 0.069(3) 0.063(3) 0.065(3) -0.009(3) -0.008(3) 0.029(3)
C3_6 0.072(3) 0.066(4) 0.065(3) -0.005(3) -0.014(3) 0.024(3)
C4_6 0.071(4) 0.066(4) 0.067(4) -0.005(3) -0.012(3) 0.025(3)
C5_6 0.074(4) 0.067(4) 0.067(4) -0.007(4) -0.011(4) 0.025(3)
C6_6 0.071(4) 0.066(4) 0.067(3) -0.004(3) -0.015(3) 0.025(3)
C7_6 0.074(3) 0.068(4) 0.066(3) -0.006(3) -0.013(3) 0.023(3)
C8_6 0.075(4) 0.067(4) 0.068(4) -0.006(4) -0.015(4) 0.023(4)
C9_6 0.077(4) 0.071(5) 0.069(4) 0.000(4) -0.018(4) 0.020(4)
C10_6 0.077(4) 0.070(5) 0.069(4) -0.002(4) -0.016(4) 0.019(4)
C11_6 0.077(4) 0.071(4) 0.068(4) -0.004(4) -0.017(4) 0.019(4)
C12_6 0.069(4) 0.068(4) 0.067(4) -0.007(4) -0.013(4) 0.025(3)
C13_6 0.072(4) 0.069(4) 0.068(4) -0.003(4) -0.017(4) 0.023(4)
C14_6 0.074(4) 0.069(4) 0.069(4) -0.004(4) -0.014(4) 0.022(4)
C15_6 0.074(4) 0.067(4) 0.066(4) -0.005(4) -0.011(4) 0.023(4)
O1_6 0.066(4) 0.051(4) 0.067(4) -0.006(3) -0.005(4) 0.041(3)
O2_6 0.061(4) 0.060(4) 0.058(5) -0.014(4) -0.009(4) 0.031(3)
P1_5 0.087(4) 0.099(5) 0.115(4) -0.003(4) 0.021(3) 0.048(4)
C1_5 0.109(6) 0.082(6) 0.117(6) -0.001(5) 0.022(5) 0.048(5)
C2_5 0.114(6) 0.072(6) 0.118(7) 0.000(6) 0.020(6) 0.054(6)
C3_5 0.129(7) 0.071(6) 0.124(7) 0.002(6) 0.017(7) 0.050(6)
C4_5 0.136(7) 0.075(6) 0.130(7) 0.002(6) 0.022(6) 0.050(6)
C5_5 0.129(7) 0.079(6) 0.128(7) -0.001(6) 0.025(6) 0.048(6)
C6_5 0.120(6) 0.083(6) 0.123(6) 0.000(5) 0.022(6) 0.046(5)
C7_5 0.095(5) 0.109(6) 0.116(5) -0.003(5) 0.019(4) 0.058(5)
C8_5 0.098(5) 0.118(7) 0.119(6) -0.001(6) 0.015(5) 0.057(5)
C9_5 0.101(6) 0.123(7) 0.123(6) 0.001(6) 0.009(6) 0.063(6)
C10_5 0.110(6) 0.126(7) 0.123(6) -0.001(6) 0.006(6) 0.059(6)
C11_5 0.106(6) 0.125(7) 0.121(6) 0.000(7) 0.010(6) 0.054(6)
C12_5 0.096(6) 0.114(7) 0.116(6) 0.000(6) 0.021(5) 0.061(6)
C13_5 0.100(5) 0.105(5) 0.125(5) -0.007(5) 0.027(5) 0.067(5)
C14_5 0.111(6) 0.108(7) 0.130(7) -0.006(6) 0.030(6) 0.069(6)
C15_5 0.120(7) 0.111(7) 0.132(7) -0.008(6) 0.031(6) 0.070(6)
C16_5 0.123(7) 0.112(6) 0.131(7) -0.010(6) 0.028(6) 0.068(6)
C17_5 0.116(7) 0.110(6) 0.132(7) -0.010(6) 0.026(6) 0.074(6)
C18_5 0.108(6) 0.109(6) 0.131(7) -0.006(6) 0.025(6) 0.072(5)
Cl1_5 0.199(13) 0.046(4) 0.181(10) 0.003(5) 0.001(11) 0.044(7)
Cl2_5 0.206(12) 0.177(11) 0.153(10) -0.016(9) -0.019(9) 0.061(9)
Cl3_5 0.176(10) 0.115(8) 0.144(9) -0.033(6) 0.042(8) 0.078(8)

loop_
_atom_type_symbol
_atom_type_description
_atom_type_scat_dispersion_real
_atom_type_scat_dispersion_imag
_atom_type_scat_source
C C 0.0033 0.0016 'International Tables Vol C Tables 4.2.6.8 and 6.1.1.4'
O O 0.0106 0.0060 'International Tables Vol C Tables 4.2.6.8 and 6.1.1.4'
P P 0.1023 0.0942 'International Tables Vol C Tables 4.2.6.8 and 6.1.1.4'
Cl Cl 0.1484 0.1585 'International Tables Vol C Tables 4.2.6.8 and 6.1.1.4'
Ag Ag -0.8971 1.1015 'International Tables Vol C Tables 4.2.6.8 and 6.1.1.4'
H H 0.0000 0.0000 'International Tables Vol C Tables 4.2.6.8 and 6.1.1.4'

loop_
_geom_angle_atom_site_label_1
_geom_angle_atom_site_label_2
_geom_angle_atom_site_label_3
_geom_angle
_geom_angle_site_symmetry_1
_geom_angle_site_symmetry_3
_geom_angle_publ_flag
P1_1 Ag1 O1_4 135.60(13) . 2_655 ?
P1_1 Ag1 O1_4 135.60(13) . 3_665 ?
O1_4 Ag1 O1_4 74.6(2) 2_655 3_665 ?
P1_1 Ag1 O1_4 135.60(14) . . ?
O1_4 Ag1 O1_4 74.6(2) 2_655 . ?
O1_4 Ag1 O1_4 74.6(2) 3_665 . ?
P1_1 Ag1 Ag2A 174.49(9) . 3_665 ?
O1_4 Ag1 Ag2A 44.89(16) 2_655 3_665 ?
O1_4 Ag1 Ag2A 49.13(16) 3_665 3_665 ?
O1_4 Ag1 Ag2A 39.58(16) . 3_665 ?
P1_1 Ag1 Ag2A 174.49(9) . 2_655 ?
O1_4 Ag1 Ag2A 49.13(16) 2_655 2_655 ?
O1_4 Ag1 Ag2A 39.58(16) 3_665 2_655 ?
O1_4 Ag1 Ag2A 44.89(16) . 2_655 ?
Ag2A Ag1 Ag2A 9.55(16) 3_665 2_655 ?
P1_1 Ag1 Ag2A 174.49(10) . . ?
O1_4 Ag1 Ag2A 39.58(16) 2_655 . ?
O1_4 Ag1 Ag2A 44.89(16) 3_665 . ?
O1_4 Ag1 Ag2A 49.13(16) . . ?
Ag2A Ag1 Ag2A 9.55(16) 3_665 . ?
Ag2A Ag1 Ag2A 9.55(16) 2_655 . ?
O1_6 Ag4 O2_6 136.0(14) . 17 ?
O1_6 Ag4 C1_6 17.4(12) . . ?
O2_6 Ag4 C1_6 137.7(10) 17 . ?
O1_6 Ag4 Ag3 74.4(12) . 17 ?
O2_6 Ag4 Ag3 63.3(7) 17 17 ?
C1_6 Ag4 Ag3 83.8(5) . 17 ?
P1_2 Ag4A O2_3 139.8(9) . 17 ?
P1_2 Ag4A O1_3 150.2(6) . . ?
O2_3 Ag4A O1_3 70.0(10) 17 . ?
O2_4 Ag3 O2_6 80.2(7) . . ?
O2_4 Ag3 O1_6 94.4(5) . 18_545 ?
O2_4 Ag3 Ag4 93.3(3) . 18_545 ?
O2_6 Ag3 Ag4 50.0(5) . 18_545 ?
O1_6 Ag3 Ag4 24.5(5) 18_545 18_545 ?
O2_4 Ag3 Ag3 102.6(3) . 17 ?
O2_6 Ag3 Ag3 81.4(5) . 17 ?
O1_6 Ag3 Ag3 147.2(4) 18_545 17 ?
Ag4 Ag3 Ag3 125.2(3) 18_545 17 ?
O2_4 Ag3 Ag3 115.5(3) . 18_545 ?
O2_4 Ag3 Ag2 93.7(3) . . ?
O2_6 Ag3 Ag2 144.4(5) . . ?
O1_6 Ag3 Ag2 141.6(5) 18_545 . ?
Ag4 Ag3 Ag2 165.2(3) 18_545 . ?
Ag3 Ag3 Ag2 65.62(9) 17 . ?
Ag3 Ag3 Ag2 65.62(10) 18_545 . ?
O2_4 Ag3 Ag2 143.5(3) . 16_655 ?
Ag3A Ag3A Ag3A 119.87(3) 17 18_545 ?
Ag3A Ag3A Ag2A 72.90(18) 17 3_665 ?
Ag3A Ag3A Ag2A 63.93(17) 18_545 3_665 ?
Ag3A Ag3A Ag2A 63.2(2) 17 16_655 ?
Ag3A Ag3A Ag2A 69.21(18) 18_545 16_655 ?
Ag2A Ag3A Ag2A 79.3(4) 3_665 16_655 ?
Ag3A Ag3A Ag2A 60.31(15) 17 2_655 ?
Ag3A Ag3A Ag2A 74.25(17) 18_545 2_655 ?
Ag2A Ag3A Ag2A 12.7(2) 3_665 2_655 ?
Ag2A Ag3A Ag2A 75.5(4) 16_655 2_655 ?
Ag3A Ag3A Ag2A 71.54(18) 17 17 ?
Ag3A Ag3A Ag2A 57.89(16) 18_545 17 ?
Ag2A Ag3A Ag2A 73.7(3) 3_665 17 ?
Ag2A Ag3A Ag2A 11.41(19) 16_655 17 ?
Ag2A Ag3A Ag2A 72.2(3) 2_655 17 ?
Ag3A Ag3A Ag2A 68.47(14) 17 . ?
Ag3A Ag3A Ag2A 63.37(13) 18_545 . ?
Ag2A Ag3A Ag2A 7.55(15) 3_665 . ?
Ag2A Ag3A Ag2A 72.0(3) 16_655 . ?
Ag2A Ag3A Ag2A 10.89(17) 2_655 . ?
Ag2A Ag3A Ag2A 66.8(2) 17 . ?
Ag3A Ag3A Ag2A 60.09(15) 17 18_545 ?
Ag3A Ag3A Ag2A 67.81(19) 18_545 18_545 ?
Ag2A Ag3A Ag2A 71.9(3) 3_665 18_545 ?
Ag2A Ag3A Ag2A 7.58(14) 16_655 18_545 ?
Ag2A Ag3A Ag2A 67.9(3) 2_655 18_545 ?
Ag2A Ag3A Ag2A 11.46(19) 17 18_545 ?
Ag2A Ag3A Ag2A 64.5(2) . 18_545 ?
O1_4 Ag2 O1_4 69.8(4) 2_655 3_665 ?
O1_4 Ag2 O1_4 69.8(4) 2_655 . ?
O1_4 Ag2 O1_4 69.8(4) 3_665 . ?
O1_4 Ag2 Ag2 138.7(3) 2_655 16_655 ?
O1_4 Ag2 Ag2 138.7(3) 3_665 16_655 ?
O1_4 Ag2 Ag2 138.7(3) . 16_655 ?
O1_4 Ag2 Ag3 71.04(13) 2_655 2_655 ?
O1_4 Ag2 Ag3 124.8(4) 3_665 2_655 ?
O1_4 Ag2 Ag3 127.6(4) . 2_655 ?
O1_4 Ag2 Ag3 124.8(4) 2_655 . ?
O1_4 Ag2 Ag3 127.6(4) 3_665 . ?
O1_4 Ag2 Ag3 71.04(13) . . ?
Ag2 Ag2 Ag3 67.7(3) 16_655 . ?
Ag3 Ag2 Ag3 106.5(3) 2_655 . ?
O1_4 Ag2 Ag3 127.6(4) 2_655 3_665 ?
O1_4 Ag2 Ag3 71.04(13) 3_665 3_665 ?
O1_4 Ag2 Ag3 124.8(4) . 3_665 ?
Ag2 Ag2 Ag3 67.7(3) 16_655 3_665 ?
Ag3 Ag2 Ag3 106.5(3) 2_655 3_665 ?
Ag3 Ag2 Ag3 106.5(3) . 3_665 ?
O1_4 Ag2 Ag3 159.3(5) 2_655 17 ?
O1_4 Ag2 Ag3 94.7(3) 3_665 17 ?
O1_4 Ag2 Ag3 92.5(3) . 17 ?
Ag2 Ag2 Ag3 61.9(3) 16_655 17 ?
Ag3 Ag2 Ag3 129.6(5) 2_655 17 ?
Ag3 Ag2 Ag3 54.06(13) . 17 ?
Ag3 Ag2 Ag3 54.06(13) 3_665 17 ?
O1_4 Ag2 Ag3 94.6(3) 2_655 16_655 ?
O1_4 Ag2 Ag3 92.5(3) 3_665 16_655 ?
O1_4 Ag2 Ag3 159.3(5) . 16_655 ?
O1_4 Ag2 Ag3 92.5(3) 2_655 18_545 ?
O1_4 Ag2 Ag3 159.3(5) 3_665 18_545 ?
O1_4 Ag2 Ag3 94.6(3) . 18_545 ?
Ag2A Ag2A Ag2A 59.990(6) 3_665 2_655 ?
Ag2A Ag2A O1_4 106.2(6) 3_665 2_655 ?
Ag2A Ag2A O1_4 129.26(17) 2_655 2_655 ?
Ag2A Ag2A Ag3A 103.5(8) 3_665 2_655 ?
Ag2A Ag2A Ag3A 139.9(4) 2_655 2_655 ?
O1_4 Ag2A Ag3A 89.3(3) 2_655 2_655 ?
Ag2A Ag2A Ag3A 139.5(2) 3_665 16_655 ?
Ag2A Ag2A Ag3A 114.0(6) 2_655 16_655 ?
O1_4 Ag2A Ag3A 105.8(4) 2_655 16_655 ?
Ag3A Ag2A Ag3A 52.91(11) 2_655 16_655 ?
Ag2A Ag2A O1_4 101.8(6) 3_665 3_665 ?
Ag2A Ag2A O1_4 60.7(6) 2_655 3_665 ?
O1_4 Ag2A O1_4 77.8(3) 2_655 3_665 ?
Ag3A Ag2A O1_4 154.0(6) 2_655 3_665 ?
Ag3A Ag2A O1_4 108.8(4) 16_655 3_665 ?
Ag2A Ag2A Ag3A 112.2(6) 3_665 3_665 ?
Ag2A Ag2A Ag3A 63.8(7) 2_655 3_665 ?
O1_4 Ag2A Ag3A 138.8(5) 2_655 3_665 ?
Ag3A Ag2A Ag3A 95.8(3) 2_655 3_665 ?
Ag3A Ag2A Ag3A 50.48(10) 16_655 3_665 ?
O1_4 Ag2A Ag3A 80.1(3) 3_665 3_665 ?
Ag2A Ag2A O1_4 40.93(16) 3_665 . ?
Ag2A Ag2A O1_4 65.8(6) 2_655 . ?
O1_4 Ag2A O1_4 74.1(2) 2_655 . ?
Ag3A Ag2A O1_4 127.6(4) 2_655 . ?
Ag3A Ag2A O1_4 179.5(4) 16_655 . ?
O1_4 Ag2A O1_4 70.70(19) 3_665 . ?
Ag3A Ag2A O1_4 129.3(5) 3_665 . ?
Ag2A Ag2A Ag3A 54.6(6) 3_665 18_545 ?
Ag2A Ag2A Ag3A 101.9(7) 2_655 18_545 ?
O1_4 Ag2A Ag3A 106.4(4) 2_655 18_545 ?
Ag3A Ag2A Ag3A 49.21(12) 2_655 18_545 ?
Ag3A Ag2A Ag3A 92.7(2) 16_655 18_545 ?
O1_4 Ag2A Ag3A 156.3(5) 3_665 18_545 ?
Ag3A Ag2A Ag3A 107.8(3) 3_665 18_545 ?
O1_4 Ag2A Ag3A 87.8(3) . 18_545 ?
Ag2A Ag2A Ag3A 32.5(3) 3_665 . ?
Ag2A Ag2A Ag3A 56.9(6) 2_655 . ?
O1_4 Ag2A Ag3A 135.8(5) 2_655 . ?
Ag3A Ag2A Ag3A 89.1(3) 2_655 . ?
Ag3A Ag2A Ag3A 108.0(3) 16_655 . ?
O1_4 Ag2A Ag3A 115.9(4) 3_665 . ?
Ag3A Ag2A Ag3A 85.3(2) 3_665 . ?
O1_4 Ag2A Ag3A 72.3(2) . . ?
Ag3A Ag2A Ag3A 45.09(13) 18_545 . ?
Ag2A Ag2A Ag3A 66.6(6) 3_665 17 ?
Ag2A Ag2A Ag3A 32.93(13) 2_655 17 ?
O1_4 Ag2A Ag3A 162.2(2) 2_655 17 ?
Ag3A Ag2A Ag3A 108.1(3) 2_655 17 ?
Ag3A Ag2A Ag3A 88.43(18) 16_655 17 ?
O1_4 Ag2A Ag3A 87.6(3) 3_665 17 ?
Ag3A Ag2A Ag3A 45.66(9) 3_665 17 ?
O1_4 Ag2A Ag3A 91.6(4) . 17 ?
Ag3A Ag2A Ag3A 83.1(2) 18_545 17 ?
Ag3A Ag2A Ag3A 43.73(11) . 17 ?
Ag2A Ag2A Ag2A 90.002(1) 3_665 18_545 ?
Ag2A Ag2A Ag2A 84.53(9) 2_655 18_545 ?
O1_4 Ag2A Ag2A 146.2(2) 2_655 18_545 ?
Ag3A Ag2A Ag2A 57.73(19) 2_655 18_545 ?
Ag3A Ag2A Ag2A 50.10(16) 16_655 18_545 ?
O1_4 Ag2A Ag2A 128.5(2) 3_665 18_545 ?
Ag3A Ag2A Ag2A 49.5(2) 3_665 18_545 ?
O1_4 Ag2A Ag2A 130.2(2) . 18_545 ?
Ag3A Ag2A Ag2A 59.19(13) 18_545 18_545 ?
Ag3A Ag2A Ag2A 57.96(18) . 18_545 ?
Ag3A Ag2A Ag2A 51.60(14) 17 18_545 ?
O1_4 C1_4 O2_4 120.1(8) . . ?
O1_4 C1_4 C2_4 119.7(7) . . ?
O2_4 C1_4 C2_4 117.1(7) . . ?
C3_4 C2_4 C1_4 119.7(5) . . ?
C7_4 C2_4 C1_4 120.3(5) . . ?
C4_4 C3_4 C2_4 120.0 . . ?
C4_4 C3_4 C12_4 118.2(5) . . ?
C2_4 C3_4 C12_4 121.8(5) . . ?
C5_4 C4_4 C3_4 120.0 . . ?
C5_4 C4_4 C15_4 117.9(6) . . ?
C3_4 C4_4 C15_4 122.1(6) . . ?
C6_4 C5_4 C4_4 120.0 . . ?
C6_4 C5_4 C3A_1 101.9(14) . . ?
C4_4 C5_4 C3A_1 98.1(14) . . ?
C6_4 C5_4 H5_4 120.0 . . ?
C4_4 C5_4 H5_4 120.0 . . ?
C3A_1 C5_4 H5_4 69.6 . . ?
C7_4 C6_4 C5_4 120.0 . . ?
C7_4 C6_4 C11_4 120.0 . . ?
C5_4 C6_4 C11_4 120.0 . . ?
C6_4 C7_4 C8_4 120.0 . . ?
C6_4 C7_4 C2_4 120.0 . . ?
C8_4 C7_4 C2_4 120.0 . . ?
C9_4 C8_4 C7_4 120.0 . . ?
C9_4 C8_4 H8_4 120.0 . . ?
C7_4 C8_4 H8_4 120.0 . . ?
C8_4 C9_4 C10_4 120.0 . . ?
C8_4 C9_4 H9_4 120.0 . . ?
C10_4 C9_4 H9_4 120.0 . . ?
C11_4 C10_4 C9_4 120.0 . . ?
C11_4 C10_4 H10_4 120.0 . . ?
C9_4 C10_4 H10_4 120.0 . . ?
C10_4 C11_4 C6_4 120.0 . . ?
C10_4 C11_4 H11_4 120.0 . . ?
C6_4 C11_4 H11_4 120.0 . . ?
C13_4 C12_4 C3_4 120.3(7) . . ?
C13_4 C12_4 H12_4 119.8 . . ?
C3_4 C12_4 H12_4 119.8 . . ?
C14_4 C13_4 C12_4 120.5(7) . . ?
C14_4 C13_4 H13_4 119.7 . . ?
C12_4 C13_4 H13_4 119.7 . . ?
C15_4 C14_4 C13_4 119.6(9) . . ?
C15_4 C14_4 H14_4 120.2 . . ?
C13_4 C14_4 H14_4 120.2 . . ?
C14_4 C15_4 C4_4 119.2(9) . . ?
C14_4 C15_4 H15_4 120.4 . . ?
C4_4 C15_4 H15_4 120.4 . . ?
C1_4 O1_4 Ag2A 126.2(6) . 3_665 ?
C1_4 O1_4 Ag1 130.2(6) . . ?
Ag2A O1_4 Ag1 96.4(2) 3_665 . ?
C1_4 O1_4 Ag2A 124.6(8) . 2_655 ?
Ag2A O1_4 Ag2A 13.1(2) 3_665 2_655 ?
Ag1 O1_4 Ag2A 90.7(2) . 2_655 ?
C1_4 O1_4 Ag2 126.0(7) . . ?
Ag1 O1_4 Ag2 94.3(3) . . ?
C1_4 O1_4 Ag2A 134.6(7) . . ?
Ag2A O1_4 Ag2A 9.79(17) 3_665 . ?
Ag1 O1_4 Ag2A 86.6(2) . . ?
Ag2A O1_4 Ag2A 12.4(2) 2_655 . ?
C1_4 O2_4 Ag3 109.3(6) . . ?
C1_1 P1_1 C1_1 100.8(3) . 3_665 ?
C1_1 P1_1 C1_1 100.8(3) . 2_655 ?
C1_1 P1_1 C1_1 100.8(3) 3_665 2_655 ?
C1_1 P1_1 C1A_1 105.8(8) . 2_655 ?
C1_1 P1_1 C1A_1 101.8(14) 3_665 2_655 ?
C1_1 P1_1 C1A_1 5.5(9) 2_655 2_655 ?
C1_1 P1_1 C1A_1 101.8(13) . 3_665 ?
C1_1 P1_1 C1A_1 5.5(9) 3_665 3_665 ?
C1_1 P1_1 C1A_1 105.8(8) 2_655 3_665 ?
C1A_1 P1_1 C1A_1 106.6(12) 2_655 . ?
C1A_1 P1_1 C1A_1 106.6(12) 3_665 . ?
C1_1 P1_1 Ag1 117.2(2) . . ?
C1_1 P1_1 Ag1 117.2(2) 3_665 . ?
C1_1 P1_1 Ag1 117.2(2) 2_655 . ?
C1A_1 P1_1 Ag1 112.2(11) 2_655 . ?
C1A_1 P1_1 Ag1 112.2(11) 3_665 . ?
C1A_1 P1_1 Ag1 112.2(11) . . ?
C2_1 C1_1 C6_1 120.0 . . ?
C2_1 C1_1 P1_1 118.9(5) . . ?
C6_1 C1_1 P1_1 121.1(5) . . ?
C3_1 C2_1 C1_1 120.0 . . ?
C3_1 C2_1 H2_1 120.0 . . ?
C1_1 C2_1 H2_1 120.0 . . ?
C4_1 C3_1 C2_1 120.0 . . ?
C4_1 C3_1 H3_1 120.0 . . ?
C2_1 C3_1 H3_1 120.0 . . ?
C3_1 C4_1 C5_1 120.0 . . ?
C3_1 C4_1 Cl1_1 124.8(6) . . ?
C5_1 C4_1 Cl1_1 115.2(6) . . ?
C6_1 C5_1 C4_1 120.0 . . ?
C6_1 C5_1 H5_1 120.0 . . ?
C4_1 C5_1 H5_1 120.0 . . ?
C5_1 C6_1 C1_1 120.0 . . ?
C5_1 C6_1 H6_1 120.0 . . ?
C1_1 C6_1 H6_1 120.0 . . ?
C6A_1 C1A_1 C2A_1 117.7(11) . . ?
C6A_1 C1A_1 P1_1 123.8(12) . . ?
C2A_1 C1A_1 P1_1 118.4(11) . . ?
C3A_1 C2A_1 C1A_1 118.5(14) . . ?
C3A_1 C2A_1 H2A_1 120.8 . . ?
C1A_1 C2A_1 H2A_1 120.8 . . ?
C2A_1 C3A_1 C4A_1 119.5(14) . . ?
C2A_1 C3A_1 C5_4 91.3(15) . . ?
C4A_1 C3A_1 C5_4 134(2) . . ?
C2A_1 C3A_1 H3A_1 120.2 . . ?
C4A_1 C3A_1 H3A_1 120.2 . . ?
C5_4 C3A_1 H3A_1 44.1 . . ?
C5A_1 C4A_1 C3A_1 119.2(11) . . ?
C5A_1 C4A_1 Cl1A_1 115.2(14) . . ?
C3A_1 C4A_1 Cl1A_1 123.1(15) . . ?
C4A_1 C5A_1 C6A_1 119.1(13) . . ?
C4A_1 C5A_1 H5A_1 120.5 . . ?
C6A_1 C5A_1 H5A_1 120.5 . . ?
C1A_1 C6A_1 C5A_1 120.7(13) . . ?
C1A_1 C6A_1 H6A_1 119.6 . . ?
C5A_1 C6A_1 H6A_1 119.6 . . ?
C7_2 P1_2 C13_2 104.2(5) . . ?
C7_2 P1_2 C1_2 103.7(5) . . ?
C13_2 P1_2 C1_2 103.5(5) . . ?
C7_2 P1_2 Ag4A 119.6(6) . . ?
C13_2 P1_2 Ag4A 113.7(7) . . ?
C1_2 P1_2 Ag4A 110.6(7) . . ?
C2_2 C1_2 C6_2 120.0 . . ?
C2_2 C1_2 P1_2 121.7(9) . . ?
C6_2 C1_2 P1_2 117.5(10) . . ?
C1_2 C2_2 C3_2 120.0 . . ?
C1_2 C2_2 H2_2 120.0 . . ?
C3_2 C2_2 H2_2 120.0 . . ?
C2_2 C3_2 C4_2 120.0 . . ?
C2_2 C3_2 H3_2 120.0 . . ?
C4_2 C3_2 H3_2 120.0 . . ?
C3_2 C4_2 C5_2 120.0 . . ?
C3_2 C4_2 Cl1_2 117.4(13) . . ?
C5_2 C4_2 Cl1_2 122.6(13) . . ?
C6_2 C5_2 C4_2 120.0 . . ?
C6_2 C5_2 H5_2 120.0 . . ?
C4_2 C5_2 H5_2 120.0 . . ?
C5_2 C6_2 C1_2 120.0 . . ?
C5_2 C6_2 H6_2 120.0 . . ?
C1_2 C6_2 H6_2 120.0 . . ?
C8_2 C7_2 C12_2 120.0 . . ?
C8_2 C7_2 P1_2 116.8(9) . . ?
C12_2 C7_2 P1_2 123.1(9) . . ?
C7_2 C8_2 C9_2 120.0 . . ?
C7_2 C8_2 H8_2 120.0 . . ?
C9_2 C8_2 H8_2 120.0 . . ?
C10_2 C9_2 C8_2 120.0 . . ?
C10_2 C9_2 H9_2 120.0 . . ?
C8_2 C9_2 H9_2 120.0 . . ?
C9_2 C10_2 C11_2 120.0 . . ?
C9_2 C10_2 Cl2_2 117.6(12) . . ?
C11_2 C10_2 Cl2_2 122.4(12) . . ?
C12_2 C11_2 C10_2 120.0 . . ?
C12_2 C11_2 H11_2 120.0 . . ?
C10_2 C11_2 H11_2 120.0 . . ?
C11_2 C12_2 C7_2 120.0 . . ?
C11_2 C12_2 H12_2 120.0 . . ?
C7_2 C12_2 H12_2 120.0 . . ?
C14_2 C13_2 C18_2 120.0 . . ?
C14_2 C13_2 P1_2 128.9(10) . . ?
C18_2 C13_2 P1_2 110.5(9) . . ?
C13_2 C14_2 C15_2 120.0 . . ?
C13_2 C14_2 H14_2 120.0 . . ?
C15_2 C14_2 H14_2 120.0 . . ?
C16_2 C15_2 C14_2 120.0 . . ?
C16_2 C15_2 H15_2 120.0 . . ?
C14_2 C15_2 H15_2 120.0 . . ?
C17_2 C16_2 C15_2 120.0 . . ?
C17_2 C16_2 Cl3_2 118.4(12) . . ?
C15_2 C16_2 Cl3_2 121.6(12) . . ?
C18_2 C17_2 C16_2 120.0 . . ?
C18_2 C17_2 H17_2 120.0 . . ?
C16_2 C17_2 H17_2 120.0 . . ?
C17_2 C18_2 C13_2 120.0 . . ?
C17_2 C18_2 H18_2 120.0 . . ?
C13_2 C18_2 H18_2 120.0 . . ?
O1_3 C1_3 O2_3 115.9(18) . . ?
O1_3 C1_3 C2_3 122.6(17) . . ?
O2_3 C1_3 C2_3 117.5(19) . . ?
C7_3 C2_3 C3_3 120.5(11) . . ?
C7_3 C2_3 C1_3 121.5(12) . . ?
C3_3 C2_3 C1_3 118.0(11) . . ?
C12_3 C3_3 C4_3 121.2(9) . . ?
C12_3 C3_3 C2_3 118.4(11) . . ?
C4_3 C3_3 C2_3 120.5(11) . . ?
C3_3 C4_3 C15_3 119.3(12) . . ?
C3_3 C4_3 C5_3 118.7(13) . . ?
C15_3 C4_3 C5_3 122.0(13) . . ?
C6_3 C5_3 C4_3 121.4(16) . . ?
C6_3 C5_3 H5_3 119.3 . . ?
C4_3 C5_3 H5_3 119.3 . . ?
C5_3 C6_3 C7_3 120.1(15) . . ?
C5_3 C6_3 C11_3 122.1(16) . . ?
C7_3 C6_3 C11_3 117.8(15) . . ?
C2_3 C7_3 C8_3 124.8(15) . . ?
C2_3 C7_3 C6_3 118.8(14) . . ?
C8_3 C7_3 C6_3 116.4(14) . . ?
C9_3 C8_3 C7_3 122.0(18) . . ?
C9_3 C8_3 H8_3 119.0 . . ?
C7_3 C8_3 H8_3 119.0 . . ?
C10_3 C9_3 C8_3 122.9(19) . . ?
C10_3 C9_3 H9_3 118.6 . . ?
C8_3 C9_3 H9_3 118.6 . . ?
C11_3 C10_3 C9_3 114.2(18) . . ?
C11_3 C10_3 H10_3 122.9 . . ?
C9_3 C10_3 H10_3 122.9 . . ?
C10_3 C11_3 C6_3 126.7(19) . . ?
C10_3 C11_3 H11_3 116.7 . . ?
C6_3 C11_3 H11_3 116.7 . . ?
C3_3 C12_3 C13_3 119.5(8) . . ?
C3_3 C12_3 H12_3 120.2 . . ?
C13_3 C12_3 H12_3 120.2 . . ?
C12_3 C13_3 C14_3 119.3(8) . . ?
C12_3 C13_3 H13_3 120.3 . . ?
C14_3 C13_3 H13_3 120.3 . . ?
C15_3 C14_3 C13_3 121.0(10) . . ?
C15_3 C14_3 H14_3 119.5 . . ?
C13_3 C14_3 H14_3 119.5 . . ?
C14_3 C15_3 C4_3 119.6(12) . . ?
C14_3 C15_3 H15_3 120.2 . . ?
C4_3 C15_3 H15_3 120.2 . . ?
C1_3 O1_3 Ag4A 122.2(17) . . ?
C1_3 O2_3 Ag4A 128(2) . 18_545 ?
O1_6 C1_6 O2_6 124.2(13) . . ?
O1_6 C1_6 C2_6 118.4(13) . . ?
O2_6 C1_6 C2_6 116.0(12) . . ?
O1_6 C1_6 Ag4 14.1(10) . . ?
O2_6 C1_6 Ag4 136.2(11) . . ?
C2_6 C1_6 Ag4 107.7(10) . . ?
C3_6 C2_6 C7_6 120.6(9) . . ?
C3_6 C2_6 C1_6 118.7(10) . . ?
C7_6 C2_6 C1_6 120.7(11) . . ?
C2_6 C3_6 C4_6 119.8(10) . . ?
C2_6 C3_6 C12_6 118.8(9) . . ?
C4_6 C3_6 C12_6 121.4(8) . . ?
C5_6 C4_6 C15_6 120.3(11) . . ?
C5_6 C4_6 C3_6 120.1(11) . . ?
C15_6 C4_6 C3_6 119.6(10) . . ?
C4_6 C5_6 C6_6 120.2(12) . . ?
C4_6 C5_6 H5_6 119.9 . . ?
C6_6 C5_6 H5_6 119.9 . . ?
C7_6 C6_6 C5_6 119.7(13) . . ?
C7_6 C6_6 C11_6 118.8(13) . . ?
C5_6 C6_6 C11_6 121.5(13) . . ?
C6_6 C7_6 C2_6 119.6(12) . . ?
C6_6 C7_6 C8_6 120.2(12) . . ?
C2_6 C7_6 C8_6 120.2(12) . . ?
C9_6 C8_6 C7_6 115.7(14) . . ?
C9_6 C8_6 H8_6 122.1 . . ?
C7_6 C8_6 H8_6 122.1 . . ?
C10_6 C9_6 C8_6 125.6(16) . . ?
C10_6 C9_6 H9_6 117.2 . . ?
C8_6 C9_6 H9_6 117.2 . . ?
C9_6 C10_6 C11_6 117.7(16) . . ?
C9_6 C10_6 H10_6 121.1 . . ?
C11_6 C10_6 H10_6 121.1 . . ?
C10_6 C11_6 C6_6 122.0(15) . . ?
C10_6 C11_6 H11_6 119.0 . . ?
C6_6 C11_6 H11_6 119.0 . . ?
C13_6 C12_6 C3_6 118.9(8) . . ?
C13_6 C12_6 H12_6 120.6 . . ?
C3_6 C12_6 H12_6 120.6 . . ?
C12_6 C13_6 C14_6 119.4(8) . . ?
C12_6 C13_6 H13_6 120.3 . . ?
C14_6 C13_6 H13_6 120.3 . . ?
C15_6 C14_6 C13_6 121.7(9) . . ?
C15_6 C14_6 H14_6 119.2 . . ?
C13_6 C14_6 H14_6 119.2 . . ?
C14_6 C15_6 C4_6 119.1(11) . . ?
C14_6 C15_6 H15_6 120.5 . . ?
C4_6 C15_6 H15_6 120.5 . . ?
Ag4 O1_6 C1_6 149(2) . . ?
Ag4 O1_6 Ag3 81.1(10) . 17 ?
C1_6 O1_6 Ag3 113.5(11) . 17 ?
C1_6 O2_6 Ag4 171(2) . 18_545 ?
C1_6 O2_6 Ag3 114.0(14) . . ?
Ag4 O2_6 Ag3 66.8(6) 18_545 . ?
C13_5 P1_5 C1_5 103.7(5) . . ?
C13_5 P1_5 C7_5 103.9(5) . . ?
C1_5 P1_5 C7_5 102.8(5) . . ?
C2_5 C1_5 C6_5 120.0 . . ?
C2_5 C1_5 P1_5 119.7(10) . . ?
C6_5 C1_5 P1_5 120.1(10) . . ?
C1_5 C2_5 C3_5 120.0 . . ?
C1_5 C2_5 H2_5 120.0 . . ?
C3_5 C2_5 H2_5 120.0 . . ?
C4_5 C3_5 C2_5 120.0 . . ?
C4_5 C3_5 H3_5 120.0 . . ?
C2_5 C3_5 H3_5 120.0 . . ?
C3_5 C4_5 C5_5 120.0 . . ?
C3_5 C4_5 Cl1_5 113.4(13) . . ?
C5_5 C4_5 Cl1_5 126.6(13) . . ?
C6_5 C5_5 C4_5 120.0 . . ?
C6_5 C5_5 H5_5 120.0 . . ?
C4_5 C5_5 H5_5 120.0 . . ?
C5_5 C6_5 C1_5 120.0 . . ?
C5_5 C6_5 H6_5 120.0 . . ?
C1_5 C6_5 H6_5 120.0 . . ?
C8_5 C7_5 C12_5 120.0 . . ?
C8_5 C7_5 P1_5 119.6(9) . . ?
C12_5 C7_5 P1_5 117.6(9) . . ?
C7_5 C8_5 C9_5 120.0 . . ?
C7_5 C8_5 H8_5 120.0 . . ?
C9_5 C8_5 H8_5 120.0 . . ?
C10_5 C9_5 C8_5 120.0 . . ?
C10_5 C9_5 H9_5 120.0 . . ?
C8_5 C9_5 H9_5 120.0 . . ?
C9_5 C10_5 C11_5 120.0 . . ?
C9_5 C10_5 Cl2_5 120.5(12) . . ?
C11_5 C10_5 Cl2_5 119.5(12) . . ?
C10_5 C11_5 C12_5 120.0 . . ?
C10_5 C11_5 H11_5 120.0 . . ?
C12_5 C11_5 H11_5 120.0 . . ?
C11_5 C12_5 C7_5 120.0 . . ?
C11_5 C12_5 H12_5 120.0 . . ?
C7_5 C12_5 H12_5 120.0 . . ?
C14_5 C13_5 C18_5 120.0 . . ?
C14_5 C13_5 P1_5 126.5(10) . . ?
C18_5 C13_5 P1_5 113.4(10) . . ?
C13_5 C14_5 C15_5 120.0 . . ?
C13_5 C14_5 H14_5 120.0 . . ?
C15_5 C14_5 H14_5 120.0 . . ?
C16_5 C15_5 C14_5 120.0 . . ?
C16_5 C15_5 H15_5 120.0 . . ?
C14_5 C15_5 H15_5 120.0 . . ?
C15_5 C16_5 C17_5 120.0 . . ?
C15_5 C16_5 Cl3_5 118.9(12) . . ?
C17_5 C16_5 Cl3_5 121.1(12) . . ?
C16_5 C17_5 C18_5 120.0 . . ?
C16_5 C17_5 H17_5 120.0 . . ?
C18_5 C17_5 H17_5 120.0 . . ?
C17_5 C18_5 C13_5 120.0 . . ?
C17_5 C18_5 H18_5 120.0 . . ?
C13_5 C18_5 H18_5 120.0 . . ?

loop_
_geom_bond_atom_site_label_1
_geom_bond_atom_site_label_2
_geom_bond_distance
_geom_bond_site_symmetry_2
_geom_bond_publ_flag
Ag1 P1_1 2.328(3) . ?
Ag1 O1_4 2.359(5) 2_655 ?
Ag1 O1_4 2.359(5) 3_665 ?
Ag1 O1_4 2.359(5) . ?
Ag1 Ag2A 3.372(3) 3_665 ?
Ag1 Ag2A 3.372(3) 2_655 ?
Ag1 Ag2A 3.372(3) . ?
Ag4 O1_6 1.030(19) . ?
Ag4 O2_6 2.04(2) 17 ?
Ag4 C1_6 2.21(2) . ?
Ag4 Ag3 2.451(10) 17 ?
Ag4A P1_2 2.328(10) . ?
Ag4A O2_3 2.33(4) 17 ?
Ag4A O1_3 2.43(4) . ?
Ag3 O2_4 2.344(7) . ?
Ag3 O2_6 2.38(2) . ?
Ag3 O1_6 2.390(16) 18_545 ?
Ag3 Ag3 2.680(3) 17 ?
Ag3 Ag3 2.680(3) 18_545 ?
Ag3 Ag2 2.876(6) . ?
Ag3 Ag2 3.015(8) 16_655 ?
Ag3A Ag3A 2.053(8) 17 ?
Ag3A Ag3A 2.053(8) 18_545 ?
Ag3A Ag2A 2.297(6) 3_665 ?
Ag3A Ag2A 2.312(10) 16_655 ?
Ag3A Ag2A 2.488(8) 2_655 ?
Ag3A Ag2A 2.592(8) 17 ?
Ag3A Ag2A 2.750(8) . ?
Ag3A Ag2A 2.763(10) 18_545 ?
Ag2 O1_4 2.499(13) 2_655 ?
Ag2 O1_4 2.499(13) 3_665 ?
Ag2 O1_4 2.499(13) . ?
Ag2 Ag2 2.51(3) 16_655 ?
Ag2A Ag2A 0.561(9) 3_665 ?
Ag2A Ag2A 0.561(9) 2_655 ?
Ag2A O1_4 2.162(7) 2_655 ?
Ag2A O1_4 2.380(7) 3_665 ?
Ag2A O1_4 2.554(7) . ?
Ag2A Ag2A 2.943(7) 18_545 ?
C1_4 O1_4 1.284(7) . ?
C1_4 O2_4 1.286(7) . ?
C1_4 C2_4 1.542(7) . ?
C2_4 C3_4 1.3900 . ?
C2_4 C7_4 1.3900 . ?
C3_4 C4_4 1.3900 . ?
C3_4 C12_4 1.399(7) . ?
C4_4 C5_4 1.3900 . ?
C4_4 C15_4 1.394(7) . ?
C5_4 C6_4 1.3900 . ?
C5_4 C3A_1 1.93(4) . ?
C5_4 H5_4 0.9500 . ?
C6_4 C7_4 1.3900 . ?
C6_4 C11_4 1.3900 . ?
C7_4 C8_4 1.3900 . ?
C8_4 C9_4 1.3900 . ?
C8_4 H8_4 0.9500 . ?
C9_4 C10_4 1.3900 . ?
C9_4 H9_4 0.9500 . ?
C10_4 C11_4 1.3900 . ?
C10_4 H10_4 0.9500 . ?
C11_4 H11_4 0.9500 . ?
C12_4 C13_4 1.396(7) . ?
C12_4 H12_4 0.9500 . ?
C13_4 C14_4 1.395(7) . ?
C13_4 H13_4 0.9500 . ?
C14_4 C15_4 1.390(7) . ?
C14_4 H14_4 0.9500 . ?
C15_4 H15_4 0.9500 . ?
P1_1 C1_1 1.810(5) . ?
P1_1 C1_1 1.810(5) 3_665 ?
P1_1 C1_1 1.810(5) 2_655 ?
P1_1 C1A_1 1.813(9) 2_655 ?
P1_1 C1A_1 1.813(9) 3_665 ?
P1_1 C1A_1 1.813(9) . ?
C1_1 C2_1 1.3900 . ?
C1_1 C6_1 1.3900 . ?
C2_1 C3_1 1.3900 . ?
C2_1 H2_1 0.9500 . ?
C3_1 C4_1 1.3900 . ?
C3_1 H3_1 0.9500 . ?
C4_1 C5_1 1.3900 . ?
C4_1 Cl1_1 1.740(7) . ?
C5_1 C6_1 1.3900 . ?
C5_1 H5_1 0.9500 . ?
C6_1 H6_1 0.9500 . ?
C1A_1 C6A_1 1.393(9) . ?
C1A_1 C2A_1 1.394(9) . ?
C2A_1 C3A_1 1.393(10) . ?
C2A_1 H2A_1 0.9500 . ?
C3A_1 C4A_1 1.394(9) . ?
C3A_1 H3A_1 0.9500 . ?
C4A_1 C5A_1 1.388(9) . ?
C4A_1 Cl1A_1 1.747(11) . ?
C5A_1 C6A_1 1.396(10) . ?
C5A_1 H5A_1 0.9500 . ?
C6A_1 H6A_1 0.9500 . ?
P1_2 C7_2 1.817(8) . ?
P1_2 C13_2 1.822(7) . ?
P1_2 C1_2 1.826(8) . ?
C1_2 C2_2 1.3900 . ?
C1_2 C6_2 1.3900 . ?
C2_2 C3_2 1.3900 . ?
C2_2 H2_2 0.9500 . ?
C3_2 C4_2 1.3900 . ?
C3_2 H3_2 0.9500 . ?
C4_2 C5_2 1.3900 . ?
C4_2 Cl1_2 1.670(13) . ?
C5_2 C6_2 1.3900 . ?
C5_2 H5_2 0.9500 . ?
C6_2 H6_2 0.9500 . ?
C7_2 C8_2 1.3900 . ?
C7_2 C12_2 1.3900 . ?
C8_2 C9_2 1.3900 . ?
C8_2 H8_2 0.9500 . ?
C9_2 C10_2 1.3900 . ?
C9_2 H9_2 0.9500 . ?
C10_2 C11_2 1.3900 . ?
C10_2 Cl2_2 1.713(12) . ?
C11_2 C12_2 1.3900 . ?
C11_2 H11_2 0.9500 . ?
C12_2 H12_2 0.9500 . ?
C13_2 C14_2 1.3900 . ?
C13_2 C18_2 1.3900 . ?
C14_2 C15_2 1.3900 . ?
C14_2 H14_2 0.9500 . ?
C15_2 C16_2 1.3900 . ?
C15_2 H15_2 0.9500 . ?
C16_2 C17_2 1.3900 . ?
C16_2 Cl3_2 1.771(13) . ?
C17_2 C18_2 1.3900 . ?
C17_2 H17_2 0.9500 . ?
C18_2 H18_2 0.9500 . ?
C1_3 O1_3 1.273(8) . ?
C1_3 O2_3 1.276(8) . ?
C1_3 C2_3 1.535(8) . ?
C2_3 C7_3 1.395(14) . ?
C2_3 C3_3 1.405(13) . ?
C3_3 C12_3 1.392(7) . ?
C3_3 C4_3 1.393(7) . ?
C4_3 C15_3 1.394(7) . ?
C4_3 C5_3 1.394(15) . ?
C5_3 C6_3 1.388(16) . ?
C5_3 H5_3 0.9500 . ?
C6_3 C7_3 1.406(15) . ?
C6_3 C11_3 1.407(16) . ?
C7_3 C8_3 1.403(16) . ?
C8_3 C9_3 1.388(17) . ?
C8_3 H8_3 0.9500 . ?
C9_3 C10_3 1.375(17) . ?
C9_3 H9_3 0.9500 . ?
C10_3 C11_3 1.359(17) . ?
C10_3 H10_3 0.9500 . ?
C11_3 H11_3 0.9500 . ?
C12_3 C13_3 1.394(7) . ?
C12_3 H12_3 0.9500 . ?
C13_3 C14_3 1.396(7) . ?
C13_3 H13_3 0.9500 . ?
C14_3 C15_3 1.392(7) . ?
C14_3 H14_3 0.9500 . ?
C15_3 H15_3 0.9500 . ?
C1_6 O1_6 1.270(8) . ?
C1_6 O2_6 1.271(8) . ?
C1_6 C2_6 1.534(8) . ?
C2_6 C3_6 1.392(13) . ?
C2_6 C7_6 1.398(13) . ?
C3_6 C4_6 1.393(7) . ?
C3_6 C12_6 1.398(7) . ?
C4_6 C5_6 1.390(14) . ?
C4_6 C15_6 1.393(7) . ?
C5_6 C6_6 1.404(15) . ?
C5_6 H5_6 0.9500 . ?
C6_6 C7_6 1.395(14) . ?
C6_6 C11_6 1.408(14) . ?
C7_6 C8_6 1.429(15) . ?
C8_6 C9_6 1.394(15) . ?
C8_6 H8_6 0.9500 . ?
C9_6 C10_6 1.344(16) . ?
C9_6 H9_6 0.9500 . ?
C10_6 C11_6 1.363(16) . ?
C10_6 H10_6 0.9500 . ?
C11_6 H11_6 0.9500 . ?
C12_6 C13_6 1.394(7) . ?
C12_6 H12_6 0.9500 . ?
C13_6 C14_6 1.398(7) . ?
C13_6 H13_6 0.9500 . ?
C14_6 C15_6 1.388(7) . ?
C14_6 H14_6 0.9500 . ?
C15_6 H15_6 0.9500 . ?
P1_5 C13_5 1.822(8) . ?
P1_5 C1_5 1.824(8) . ?
P1_5 C7_5 1.829(8) . ?
C1_5 C2_5 1.3900 . ?
C1_5 C6_5 1.3900 . ?
C2_5 C3_5 1.3900 . ?
C2_5 H2_5 0.9500 . ?
C3_5 C4_5 1.3900 . ?
C3_5 H3_5 0.9500 . ?
C4_5 C5_5 1.3900 . ?
C4_5 Cl1_5 1.659(13) . ?
C5_5 C6_5 1.3900 . ?
C5_5 H5_5 0.9500 . ?
C6_5 H6_5 0.9500 . ?
C7_5 C8_5 1.3900 . ?
C7_5 C12_5 1.3900 . ?
C8_5 C9_5 1.3900 . ?
C8_5 H8_5 0.9500 . ?
C9_5 C10_5 1.3900 . ?
C9_5 H9_5 0.9500 . ?
C10_5 C11_5 1.3900 . ?
C10_5 Cl2_5 1.714(12) . ?
C11_5 C12_5 1.3900 . ?
C11_5 H11_5 0.9500 . ?
C12_5 H12_5 0.9500 . ?
C13_5 C14_5 1.3900 . ?
C13_5 C18_5 1.3900 . ?
C14_5 C15_5 1.3900 . ?
C14_5 H14_5 0.9500 . ?
C15_5 C16_5 1.3900 . ?
C15_5 H15_5 0.9500 . ?
C16_5 C17_5 1.3900 . ?
C16_5 Cl3_5 1.771(12) . ?
C17_5 C18_5 1.3900 . ?
C17_5 H17_5 0.9500 . ?
C18_5 H18_5 0.9500 . ?

loop_
_geom_torsion_atom_site_label_1
_geom_torsion_atom_site_label_2
_geom_torsion_atom_site_label_3
_geom_torsion_atom_site_label_4
_geom_torsion
_geom_torsion_site_symmetry_1
_geom_torsion_site_symmetry_2
_geom_torsion_site_symmetry_3
_geom_torsion_site_symmetry_4
_geom_torsion_publ_flag
O1_4 C1_4 C2_4 C3_4 -95.8(11) . . . . ?
O2_4 C1_4 C2_4 C3_4 64.2(11) . . . . ?
O1_4 C1_4 C2_4 C7_4 84.9(12) . . . . ?
O2_4 C1_4 C2_4 C7_4 -115.1(10) . . . . ?
C7_4 C2_4 C3_4 C4_4 0.0 . . . . ?
C1_4 C2_4 C3_4 C4_4 -179.3(6) . . . . ?
C7_4 C2_4 C3_4 C12_4 -179.8(3) . . . . ?
C1_4 C2_4 C3_4 C12_4 0.9(6) . . . . ?
C2_4 C3_4 C4_4 C5_4 0.0 . . . . ?
C12_4 C3_4 C4_4 C5_4 179.8(3) . . . . ?
C2_4 C3_4 C4_4 C15_4 179.8(3) . . . . ?
C12_4 C3_4 C4_4 C15_4 -0.4(4) . . . . ?
C3_4 C4_4 C5_4 C6_4 0.0 . . . . ?
C15_4 C4_4 C5_4 C6_4 -179.8(3) . . . . ?
C3_4 C4_4 C5_4 C3A_1 -108.9(10) . . . . ?
C15_4 C4_4 C5_4 C3A_1 71.3(10) . . . . ?
C4_4 C5_4 C6_4 C7_4 0.0 . . . . ?
C3A_1 C5_4 C6_4 C7_4 106.8(9) . . . . ?
C4_4 C5_4 C6_4 C11_4 180.0 . . . . ?
C3A_1 C5_4 C6_4 C11_4 -73.2(9) . . . . ?
C5_4 C6_4 C7_4 C8_4 180.0 . . . . ?
C11_4 C6_4 C7_4 C8_4 0.0 . . . . ?
C5_4 C6_4 C7_4 C2_4 0.0 . . . . ?
C11_4 C6_4 C7_4 C2_4 180.0 . . . . ?
C3_4 C2_4 C7_4 C6_4 0.0 . . . . ?
C1_4 C2_4 C7_4 C6_4 179.3(6) . . . . ?
C3_4 C2_4 C7_4 C8_4 180.0 . . . . ?
C1_4 C2_4 C7_4 C8_4 -0.7(6) . . . . ?
C6_4 C7_4 C8_4 C9_4 0.0 . . . . ?
C2_4 C7_4 C8_4 C9_4 180.0 . . . . ?
C7_4 C8_4 C9_4 C10_4 0.0 . . . . ?
C8_4 C9_4 C10_4 C11_4 0.0 . . . . ?
C9_4 C10_4 C11_4 C6_4 0.0 . . . . ?
C7_4 C6_4 C11_4 C10_4 0.0 . . . . ?
C5_4 C6_4 C11_4 C10_4 180.0 . . . . ?
C4_4 C3_4 C12_4 C13_4 0.4(6) . . . . ?
C2_4 C3_4 C12_4 C13_4 -179.8(4) . . . . ?
C3_4 C12_4 C13_4 C14_4 -1.1(8) . . . . ?
C12_4 C13_4 C14_4 C15_4 1.8(9) . . . . ?
C13_4 C14_4 C15_4 C4_4 -1.7(8) . . . . ?
C5_4 C4_4 C15_4 C14_4 -179.2(4) . . . . ?
C3_4 C4_4 C15_4 C14_4 1.1(6) . . . . ?
O2_4 C1_4 O1_4 Ag2A 54.4(18) . . . 3_665 ?
C2_4 C1_4 O1_4 Ag2A -146.2(8) . . . 3_665 ?
O2_4 C1_4 O1_4 Ag1 -162.6(9) . . . . ?
C2_4 C1_4 O1_4 Ag1 -3.2(18) . . . . ?
O2_4 C1_4 O1_4 Ag2A 70.4(16) . . . 2_655 ?
C2_4 C1_4 O1_4 Ag2A -130.2(8) . . . 2_655 ?
O2_4 C1_4 O1_4 Ag2 60.0(17) . . . . ?
C2_4 C1_4 O1_4 Ag2 -140.6(7) . . . . ?
O2_4 C1_4 O1_4 Ag2A 60.9(19) . . . . ?
C2_4 C1_4 O1_4 Ag2A -139.7(8) . . . . ?
O1_4 C1_4 O2_4 Ag3 -43.0(14) . . . . ?
C2_4 C1_4 O2_4 Ag3 157.1(7) . . . . ?
C1_1 P1_1 C1_1 C2_1 178.9(6) 3_665 . . . ?
C1_1 P1_1 C1_1 C2_1 -77.8(5) 2_655 . . . ?
Ag1 P1_1 C1_1 C2_1 50.6(5) . . . . ?
C1_1 P1_1 C1_1 C6_1 -1.1(6) 3_665 . . . ?
C1_1 P1_1 C1_1 C6_1 102.2(5) 2_655 . . . ?
Ag1 P1_1 C1_1 C6_1 -129.5(5) . . . . ?
C6_1 C1_1 C2_1 C3_1 0.0 . . . . ?
P1_1 C1_1 C2_1 C3_1 179.97(7) . . . . ?
C1_1 C2_1 C3_1 C4_1 0.0 . . . . ?
C2_1 C3_1 C4_1 C5_1 0.0 . . . . ?
C2_1 C3_1 C4_1 Cl1_1 179.8(3) . . . . ?
C3_1 C4_1 C5_1 C6_1 0.0 . . . . ?
Cl1_1 C4_1 C5_1 C6_1 -179.9(2) . . . . ?
C4_1 C5_1 C6_1 C1_1 0.0 . . . . ?
C2_1 C1_1 C6_1 C5_1 0.0 . . . . ?
P1_1 C1_1 C6_1 C5_1 -179.97(7) . . . . ?
C1A_1 P1_1 C1A_1 C6A_1 104(3) 2_655 . . . ?
C1A_1 P1_1 C1A_1 C6A_1 -10(4) 3_665 . . . ?
Ag1 P1_1 C1A_1 C6A_1 -133(3) . . . . ?
C1A_1 P1_1 C1A_1 C2A_1 -76(5) 2_655 . . . ?
C1A_1 P1_1 C1A_1 C2A_1 171(3) 3_665 . . . ?
Ag1 P1_1 C1A_1 C2A_1 47(4) . . . . ?
C6A_1 C1A_1 C2A_1 C3A_1 -24(6) . . . . ?
P1_1 C1A_1 C2A_1 C3A_1 156(4) . . . . ?
C1A_1 C2A_1 C3A_1 C4A_1 24(6) . . . . ?
C1A_1 C2A_1 C3A_1 C5_4 169(4) . . . . ?
C2A_1 C3A_1 C4A_1 C5A_1 -17(6) . . . . ?
C5_4 C3A_1 C4A_1 C5A_1 -143(4) . . . . ?
C2A_1 C3A_1 C4A_1 Cl1A_1 145(4) . . . . ?
C5_4 C3A_1 C4A_1 Cl1A_1 18(6) . . . . ?
C3A_1 C4A_1 C5A_1 C6A_1 10(6) . . . . ?
Cl1A_1 C4A_1 C5A_1 C6A_1 -153(4) . . . . ?
C2A_1 C1A_1 C6A_1 C5A_1 18(6) . . . . ?
P1_1 C1A_1 C6A_1 C5A_1 -162(4) . . . . ?
C4A_1 C5A_1 C6A_1 C1A_1 -11(6) . . . . ?
C7_2 P1_2 C1_2 C2_2 76.3(12) . . . . ?
C13_2 P1_2 C1_2 C2_2 -175.2(11) . . . . ?
Ag4A P1_2 C1_2 C2_2 -53.1(11) . . . . ?
C7_2 P1_2 C1_2 C6_2 -93.6(11) . . . . ?
C13_2 P1_2 C1_2 C6_2 14.9(11) . . . . ?
Ag4A P1_2 C1_2 C6_2 137.0(10) . . . . ?
C6_2 C1_2 C2_2 C3_2 0.0 . . . . ?
P1_2 C1_2 C2_2 C3_2 -169.7(10) . . . . ?
C1_2 C2_2 C3_2 C4_2 0.0 . . . . ?
C2_2 C3_2 C4_2 C5_2 0.0 . . . . ?
C2_2 C3_2 C4_2 Cl1_2 179.9(2) . . . . ?
C3_2 C4_2 C5_2 C6_2 0.0 . . . . ?
Cl1_2 C4_2 C5_2 C6_2 -179.9(3) . . . . ?
C4_2 C5_2 C6_2 C1_2 0.0 . . . . ?
C2_2 C1_2 C6_2 C5_2 0.0 . . . . ?
P1_2 C1_2 C6_2 C5_2 170.1(9) . . . . ?
C13_2 P1_2 C7_2 C8_2 -109.9(11) . . . . ?
C1_2 P1_2 C7_2 C8_2 -1.9(11) . . . . ?
Ag4A P1_2 C7_2 C8_2 121.8(9) . . . . ?
C13_2 P1_2 C7_2 C12_2 72.5(12) . . . . ?
C1_2 P1_2 C7_2 C12_2 -179.5(10) . . . . ?
Ag4A P1_2 C7_2 C12_2 -55.8(11) . . . . ?
C12_2 C7_2 C8_2 C9_2 0.0 . . . . ?
P1_2 C7_2 C8_2 C9_2 -177.7(9) . . . . ?
C7_2 C8_2 C9_2 C10_2 0.0 . . . . ?
C8_2 C9_2 C10_2 C11_2 0.0 . . . . ?
C8_2 C9_2 C10_2 Cl2_2 179.9(2) . . . . ?
C9_2 C10_2 C11_2 C12_2 0.0 . . . . ?
Cl2_2 C10_2 C11_2 C12_2 -179.9(2) . . . . ?
C10_2 C11_2 C12_2 C7_2 0.0 . . . . ?
C8_2 C7_2 C12_2 C11_2 0.0 . . . . ?
P1_2 C7_2 C12_2 C11_2 177.6(9) . . . . ?
C7_2 P1_2 C13_2 C14_2 29.6(14) . . . . ?
C1_2 P1_2 C13_2 C14_2 -78.5(14) . . . . ?
Ag4A P1_2 C13_2 C14_2 161.5(12) . . . . ?
C7_2 P1_2 C13_2 C18_2 -159.5(11) . . . . ?
C1_2 P1_2 C13_2 C18_2 92.3(12) . . . . ?
Ag4A P1_2 C13_2 C18_2 -27.6(11) . . . . ?
C18_2 C13_2 C14_2 C15_2 0.0 . . . . ?
P1_2 C13_2 C14_2 C15_2 170.1(10) . . . . ?
C13_2 C14_2 C15_2 C16_2 0.0 . . . . ?
C14_2 C15_2 C16_2 C17_2 0.0 . . . . ?
C14_2 C15_2 C16_2 Cl3_2 180.0(2) . . . . ?
C15_2 C16_2 C17_2 C18_2 0.0 . . . . ?
Cl3_2 C16_2 C17_2 C18_2 180.0(2) . . . . ?
C16_2 C17_2 C18_2 C13_2 0.0 . . . . ?
C14_2 C13_2 C18_2 C17_2 0.0 . . . . ?
P1_2 C13_2 C18_2 C17_2 -171.8(9) . . . . ?
O1_3 C1_3 C2_3 C7_3 60(4) . . . . ?
O2_3 C1_3 C2_3 C7_3 -97(3) . . . . ?
O1_3 C1_3 C2_3 C3_3 -121(3) . . . . ?
O2_3 C1_3 C2_3 C3_3 82(3) . . . . ?
C7_3 C2_3 C3_3 C12_3 -180.0(4) . . . . ?
C1_3 C2_3 C3_3 C12_3 0.6(18) . . . . ?
C7_3 C2_3 C3_3 C4_3 0.0(3) . . . . ?
C1_3 C2_3 C3_3 C4_3 -179.3(18) . . . . ?
C12_3 C3_3 C4_3 C15_3 0.0(4) . . . . ?
C2_3 C3_3 C4_3 C15_3 180.0(3) . . . . ?
C12_3 C3_3 C4_3 C5_3 -180.0(4) . . . . ?
C2_3 C3_3 C4_3 C5_3 0.0(3) . . . . ?
C3_3 C4_3 C5_3 C6_3 0.1(7) . . . . ?
C15_3 C4_3 C5_3 C6_3 -179.9(5) . . . . ?
C4_3 C5_3 C6_3 C7_3 -0.2(9) . . . . ?
C4_3 C5_3 C6_3 C11_3 -179.8(5) . . . . ?
C3_3 C2_3 C7_3 C8_3 180.0(4) . . . . ?
C1_3 C2_3 C7_3 C8_3 -1(2) . . . . ?
C3_3 C2_3 C7_3 C6_3 -0.1(6) . . . . ?
C1_3 C2_3 C7_3 C6_3 179.2(19) . . . . ?
C5_3 C6_3 C7_3 C2_3 0.2(9) . . . . ?
C11_3 C6_3 C7_3 C2_3 179.8(5) . . . . ?
C5_3 C6_3 C7_3 C8_3 -179.9(6) . . . . ?
C11_3 C6_3 C7_3 C8_3 -0.3(9) . . . . ?
C2_3 C7_3 C8_3 C9_3 179.9(5) . . . . ?
C6_3 C7_3 C8_3 C9_3 0.0(9) . . . . ?
C7_3 C8_3 C9_3 C10_3 0.1(10) . . . . ?
C8_3 C9_3 C10_3 C11_3 0.0(9) . . . . ?
C9_3 C10_3 C11_3 C6_3 -0.4(9) . . . . ?
C5_3 C6_3 C11_3 C10_3 -179.9(6) . . . . ?
C7_3 C6_3 C11_3 C10_3 0.5(10) . . . . ?
C4_3 C3_3 C12_3 C13_3 -0.1(6) . . . . ?
C2_3 C3_3 C12_3 C13_3 179.9(4) . . . . ?
C3_3 C12_3 C13_3 C14_3 0.1(9) . . . . ?
C12_3 C13_3 C14_3 C15_3 0.0(9) . . . . ?
C13_3 C14_3 C15_3 C4_3 -0.1(9) . . . . ?
C3_3 C4_3 C15_3 C14_3 0.1(6) . . . . ?
C5_3 C4_3 C15_3 C14_3 -179.9(5) . . . . ?
O2_3 C1_3 O1_3 Ag4A 167(3) . . . . ?
C2_3 C1_3 O1_3 Ag4A 10(4) . . . . ?
O1_3 C1_3 O2_3 Ag4A 172(3) . . . 18_545 ?
C2_3 C1_3 O2_3 Ag4A -30(5) . . . 18_545 ?
O1_6 C1_6 C2_6 C3_6 -81(2) . . . . ?
O2_6 C1_6 C2_6 C3_6 86(2) . . . . ?
Ag4 C1_6 C2_6 C3_6 -91.4(11) . . . . ?
O1_6 C1_6 C2_6 C7_6 96(2) . . . . ?
O2_6 C1_6 C2_6 C7_6 -97(2) . . . . ?
Ag4 C1_6 C2_6 C7_6 86.0(12) . . . . ?
C7_6 C2_6 C3_6 C4_6 0.0(3) . . . . ?
C1_6 C2_6 C3_6 C4_6 177.4(12) . . . . ?
C7_6 C2_6 C3_6 C12_6 180.0(4) . . . . ?
C1_6 C2_6 C3_6 C12_6 -2.6(12) . . . . ?
C2_6 C3_6 C4_6 C5_6 0.1(3) . . . . ?
C12_6 C3_6 C4_6 C5_6 -180.0(4) . . . . ?
C2_6 C3_6 C4_6 C15_6 -179.8(3) . . . . ?
C12_6 C3_6 C4_6 C15_6 0.1(4) . . . . ?
C15_6 C4_6 C5_6 C6_6 179.9(5) . . . . ?
C3_6 C4_6 C5_6 C6_6 0.0(6) . . . . ?
C4_6 C5_6 C6_6 C7_6 -0.1(9) . . . . ?
C4_6 C5_6 C6_6 C11_6 -179.9(5) . . . . ?
C5_6 C6_6 C7_6 C2_6 0.1(8) . . . . ?
C11_6 C6_6 C7_6 C2_6 180.0(5) . . . . ?
C5_6 C6_6 C7_6 C8_6 -179.7(6) . . . . ?
C11_6 C6_6 C7_6 C8_6 0.1(9) . . . . ?
C3_6 C2_6 C7_6 C6_6 0.0(6) . . . . ?
C1_6 C2_6 C7_6 C6_6 -177.4(13) . . . . ?
C3_6 C2_6 C7_6 C8_6 179.8(4) . . . . ?
C1_6 C2_6 C7_6 C8_6 2.4(14) . . . . ?
C6_6 C7_6 C8_6 C9_6 -0.3(9) . . . . ?
C2_6 C7_6 C8_6 C9_6 179.9(5) . . . . ?
C7_6 C8_6 C9_6 C10_6 0.5(9) . . . . ?
C8_6 C9_6 C10_6 C11_6 -0.6(10) . . . . ?
C9_6 C10_6 C11_6 C6_6 0.5(9) . . . . ?
C7_6 C6_6 C11_6 C10_6 -0.2(9) . . . . ?
C5_6 C6_6 C11_6 C10_6 179.6(6) . . . . ?
C2_6 C3_6 C12_6 C13_6 -180.0(4) . . . . ?
C4_6 C3_6 C12_6 C13_6 0.1(6) . . . . ?
C3_6 C12_6 C13_6 C14_6 -0.2(8) . . . . ?
C12_6 C13_6 C14_6 C15_6 0.1(9) . . . . ?
C13_6 C14_6 C15_6 C4_6 0.1(9) . . . . ?
C5_6 C4_6 C15_6 C14_6 179.9(5) . . . . ?
C3_6 C4_6 C15_6 C14_6 -0.2(6) . . . . ?
O2_6 Ag4 O1_6 C1_6 -105(4) 17 . . . ?
Ag3 Ag4 O1_6 C1_6 -121(4) 17 . . . ?
O2_6 Ag4 O1_6 Ag3 16(2) 17 . . 17 ?
C1_6 Ag4 O1_6 Ag3 121(4) . . . 17 ?
O2_6 C1_6 O1_6 Ag4 151(3) . . . . ?
C2_6 C1_6 O1_6 Ag4 -43(5) . . . . ?
O2_6 C1_6 O1_6 Ag3 39(3) . . . 17 ?
C2_6 C1_6 O1_6 Ag3 -155.2(13) . . . 17 ?
Ag4 C1_6 O1_6 Ag3 -113(4) . . . 17 ?
O1_6 C1_6 O2_6 Ag3 5(3) . . . . ?
C2_6 C1_6 O2_6 Ag3 -161.2(12) . . . . ?
Ag4 C1_6 O2_6 Ag3 15(3) . . . . ?
C13_5 P1_5 C1_5 C2_5 -93.1(12) . . . . ?
C7_5 P1_5 C1_5 C2_5 158.9(11) . . . . ?
C13_5 P1_5 C1_5 C6_5 82.1(12) . . . . ?
C7_5 P1_5 C1_5 C6_5 -25.9(12) . . . . ?
C6_5 C1_5 C2_5 C3_5 0.0 . . . . ?
P1_5 C1_5 C2_5 C3_5 175.2(9) . . . . ?
C1_5 C2_5 C3_5 C4_5 0.0 . . . . ?
C2_5 C3_5 C4_5 C5_5 0.0 . . . . ?
C2_5 C3_5 C4_5 Cl1_5 -179.9(2) . . . . ?
C3_5 C4_5 C5_5 C6_5 0.0 . . . . ?
Cl1_5 C4_5 C5_5 C6_5 179.9(3) . . . . ?
C4_5 C5_5 C6_5 C1_5 0.0 . . . . ?
C2_5 C1_5 C6_5 C5_5 0.0 . . . . ?
P1_5 C1_5 C6_5 C5_5 -175.2(9) . . . . ?
C13_5 P1_5 C7_5 C8_5 -26.2(13) . . . . ?
C1_5 P1_5 C7_5 C8_5 81.7(12) . . . . ?
C13_5 P1_5 C7_5 C12_5 135.0(11) . . . . ?
C1_5 P1_5 C7_5 C12_5 -117.2(11) . . . . ?
C12_5 C7_5 C8_5 C9_5 0.0 . . . . ?
P1_5 C7_5 C8_5 C9_5 160.7(9) . . . . ?
C7_5 C8_5 C9_5 C10_5 0.0 . . . . ?
C8_5 C9_5 C10_5 C11_5 0.0 . . . . ?
C8_5 C9_5 C10_5 Cl2_5 -179.6(2) . . . . ?
C9_5 C10_5 C11_5 C12_5 0.0 . . . . ?
Cl2_5 C10_5 C11_5 C12_5 179.6(2) . . . . ?
C10_5 C11_5 C12_5 C7_5 0.0 . . . . ?
C8_5 C7_5 C12_5 C11_5 0.0 . . . . ?
P1_5 C7_5 C12_5 C11_5 -161.0(9) . . . . ?
C1_5 P1_5 C13_5 C14_5 -37.7(13) . . . . ?
C7_5 P1_5 C13_5 C14_5 69.4(13) . . . . ?
C1_5 P1_5 C13_5 C18_5 144.0(11) . . . . ?
C7_5 P1_5 C13_5 C18_5 -108.9(12) . . . . ?
C18_5 C13_5 C14_5 C15_5 0.0 . . . . ?
P1_5 C13_5 C14_5 C15_5 -178.2(10) . . . . ?
C13_5 C14_5 C15_5 C16_5 0.0 . . . . ?
C14_5 C15_5 C16_5 C17_5 0.0 . . . . ?
C14_5 C15_5 C16_5 Cl3_5 179.9(2) . . . . ?
C15_5 C16_5 C17_5 C18_5 0.0 . . . . ?
Cl3_5 C16_5 C17_5 C18_5 -179.9(2) . . . . ?
C16_5 C17_5 C18_5 C13_5 0.0 . . . . ?
C14_5 C13_5 C18_5 C17_5 0.0 . . . . ?
P1_5 C13_5 C18_5 C17_5 178.4(9) . . . . ?
